data_4121584
loop_
_publ_author_name
'Akerman, Kate J.'
'Fagenson, Alexander M.'
'Cyril, Vidusha'
'Taylor, Michael'
'Muller, Mark T.'
'Akerman, Matthew P.'
'Munro, Orde Q.'

_publ_section_title
;
 Gold(III) Macrocycles: Nucleotide-Specific Unconventional Catalytic
 Inhibitors of Human Topoisomerase I.
;
_journal_issue 15
_journal_name_full 'Journal of the American Chemical Society'
_journal_page_first 5670
_journal_paper_doi 10.1021/ja412350f
_journal_volume 136
_journal_year 2014
_chemical_formula_moiety 'C22 H18 Au N6, F6 P, C2 H3 N'
_chemical_formula_sum 'C24 H21 Au F6 N7 P'
_chemical_formula_weight 749.41
_chemical_name_systematic
; 
(12,13,14,15-tetrahydro-6,9:18,21-diepimino[1,6]diazacycloctadecino[12,13-b]-
quinoxalinato]gold(III) hexafluorophosphate(V) mono(acetonitrile) solvate
;
_space_group_IT_number 33
_symmetry_cell_setting orthorhombic
_symmetry_space_group_name_Hall 'P 2c -2n'
_symmetry_space_group_name_H-M 'P n a 21'
_atom_sites_solution_hydrogens geom
_atom_sites_solution_primary direct
_atom_sites_solution_secondary difmap
_audit_creation_method SHELXL-97
_cell_angle_alpha 90.00
_cell_angle_beta 90.00
_cell_angle_gamma 90.00
_cell_formula_units_Z 24
_cell_length_a 43.9022(11)
_cell_length_b 6.7597(2)
_cell_length_c 48.8964(12)
_cell_measurement_reflns_used 508
_cell_measurement_temperature 100(2)
_cell_measurement_theta_max 55.35
_cell_measurement_theta_min 27.0
_cell_volume 14510.8(7)
_computing_cell_refinement 'Bruker X8 Prospector software'
_computing_data_collection 'Bruker X8 Prospector software'
_computing_data_reduction 'Bruker SAINT software'
_computing_molecular_graphics 'OLEX2 (Dolomanov et al., 2009)'
_computing_publication_material
;
Dolomanov, O.V.; Bourhis, L.J.; Gildea, R.J.; Howard, J.A.K.; Puschmann, H., OLEX2: A complete structure solution, refinement and analysis program (2009). J. Appl. Cryst., 42, 339-341.
;
_computing_structure_refinement 'SHELXL-97 (Sheldrick, 1997)'
_computing_structure_solution 'SHELXS-97 (Sheldrick, 1990)'
_diffrn_ambient_temperature 100(2)
_diffrn_measured_fraction_theta_full 0.994
_diffrn_measured_fraction_theta_max 0.992
_diffrn_measurement_device_type 'Bruker X8 Prospector'
_diffrn_measurement_method 'omega scans'
_diffrn_radiation_monochromator 'multilayer optics'
_diffrn_radiation_source 'Incoatec IMuS '
_diffrn_radiation_type CuK\a
_diffrn_radiation_wavelength 1.54178
_diffrn_reflns_av_R_equivalents 0.0978
_diffrn_reflns_av_sigmaI/netI 0.0825
_diffrn_reflns_limit_h_max 52
_diffrn_reflns_limit_h_min -45
_diffrn_reflns_limit_k_max 8
_diffrn_reflns_limit_k_min -8
_diffrn_reflns_limit_l_max 56
_diffrn_reflns_limit_l_min -57
_diffrn_reflns_number 101016
_diffrn_reflns_theta_full 67.0
_diffrn_reflns_theta_max 66.59
_diffrn_reflns_theta_min 1.81
_diffrn_standards_decay_% 0
_diffrn_standards_interval_count 0
_diffrn_standards_interval_time 0
_diffrn_standards_number 0
_exptl_absorpt_coefficient_mu 12.760
_exptl_absorpt_correction_T_max 0.8123
_exptl_absorpt_correction_T_min 0.3097
_exptl_absorpt_correction_type numerical
_exptl_absorpt_process_details
;
SADABS: Area-Detector Absorption Correction. (1996)  Siemens Industrial Automation, Inc.: Madison, WI.
;
_exptl_crystal_colour red
_exptl_crystal_density_diffrn 2.058
_exptl_crystal_density_method 'not measured'
_exptl_crystal_description needle
_exptl_crystal_F_000 8688
_exptl_crystal_size_max 0.12
_exptl_crystal_size_mid 0.02
_exptl_crystal_size_min 0.02
_refine_diff_density_max 2.016
_refine_diff_density_min -2.003
_refine_diff_density_rms 0.174
_refine_ls_abs_structure_details 'Flack H D (1983), Acta Cryst. A39, 876-881'
_refine_ls_abs_structure_Flack 0.00(6)
_refine_ls_extinction_method none
_refine_ls_goodness_of_fit_ref 1.055
_refine_ls_hydrogen_treatment constr
_refine_ls_matrix_type full
_refine_ls_number_parameters 2114
_refine_ls_number_reflns 24413
_refine_ls_number_restraints 2247
_refine_ls_restrained_S_all 1.015
_refine_ls_R_factor_all 0.0680
_refine_ls_R_factor_gt 0.0520
_refine_ls_shift/su_max 0.009
_refine_ls_shift/su_mean 0.000
_refine_ls_structure_factor_coef Fsqd
_refine_ls_weighting_details 'calc w=1/[\s^2^(Fo^2^)+(0.0319P)^2^+102.1494P] where P=(Fo^2^+2Fc^2^)/3'
_refine_ls_weighting_scheme calc
_refine_ls_wR_factor_gt 0.1067
_refine_ls_wR_factor_ref 0.1131
_reflns_number_gt 20623
_reflns_number_total 24413
_reflns_threshold_expression >2sigma(I)
_cod_data_source_file ja412350f_si_001.cif
_cod_data_source_block Cpd3_(Bu_bridge)
_cod_depositor_comments 'Adding full bibliography for 4121582--4121584.cif.'
_cod_original_sg_symbol_H-M Pna21
_cod_database_code 4121584

loop_
_symmetry_equiv_pos_as_xyz
'x, y, z'
'-x, -y, z+1/2'
'x+1/2, -y+1/2, z'
'-x+1/2, y+1/2, z+1/2'

loop_
_atom_site_label
_atom_site_type_symbol
_atom_site_fract_x
_atom_site_fract_y
_atom_site_fract_z
_atom_site_U_iso_or_equiv
_atom_site_adp_type
_atom_site_occupancy
_atom_site_symmetry_multiplicity
_atom_site_calc_flag
_atom_site_refinement_flags
Au1 Au 0.552642(11) 0.16214(7) 0.787919(11) 0.01861(11) Uani 1 1 d .
Au2 Au 0.695549(11) 0.79841(7) 0.676092(11) 0.01882(11) Uani 1 1 d .
Au3 Au 0.970478(13) 0.21908(8) 0.525918(13) 0.02124(13) Uani 1 1 d .
Au4 Au 0.956768(11) 0.82858(7) 0.617711(11) 0.01756(11) Uani 1 1 d .
Au5 Au 0.791707(11) 0.31270(7) 0.846148(11) 0.01748(11) Uani 1 1 d .
Au6 Au 0.778265(13) 0.70562(8) 0.938911(13) 0.02448(13) Uani 1 1 d .
P1 P 0.54981(10) 0.6927(5) 0.88980(9) 0.0289(9) Uani 1 1 d .
P2 P 0.80962(8) 0.3846(5) 0.71187(8) 0.0270(8) Uani 1 1 d .
P3 P 0.69922(10) 0.2566(5) 0.57456(9) 0.0262(9) Uani 1 1 d .
P4 P 0.58824(10) 0.7507(5) 0.55006(11) 0.0264(10) Uani 1 1 d .
P5 P 0.93859(8) 0.9088(5) 0.75199(8) 0.0263(7) Uani 1 1 d .
P6 P 0.66094(9) 0.2167(6) 0.91397(10) 0.0265(9) Uani 1 1 d .
F1 F 0.5750(2) 0.6887(15) 0.9132(2) 0.044(2) Uani 1 1 d .
F2 F 0.5694(2) 0.5371(13) 0.8728(3) 0.051(3) Uani 1 1 d .
F3 F 0.5250(3) 0.6953(14) 0.8660(2) 0.042(3) Uani 1 1 d .
F4 F 0.5302(3) 0.8476(15) 0.9063(3) 0.056(3) Uani 1 1 d .
F5 F 0.5670(2) 0.8715(12) 0.8757(2) 0.042(2) Uani 1 1 d .
F6 F 0.5324(2) 0.5117(14) 0.9043(2) 0.046(2) Uani 1 1 d .
F7 F 0.7951(2) 0.5645(13) 0.7287(2) 0.043(2) Uani 1 1 d .
F8 F 0.8380(2) 0.3829(14) 0.73276(18) 0.037(2) Uani 1 1 d .
F9 F 0.8234(3) 0.2052(17) 0.6955(3) 0.057(3) Uani 1 1 d .
F10 F 0.7813(2) 0.3850(15) 0.6911(2) 0.044(2) Uani 1 1 d .
F11 F 0.7908(3) 0.2317(16) 0.7320(3) 0.062(4) Uani 1 1 d .
F12 F 0.8270(2) 0.5340(17) 0.6926(2) 0.054(3) Uani 1 1 d .
F13 F 0.6752(3) 0.2515(15) 0.5500(3) 0.051(3) Uani 1 1 d .
F14 F 0.7191(2) 0.0899(15) 0.5599(2) 0.053(3) Uani 1 1 d .
F15 F 0.7225(2) 0.2607(13) 0.5993(2) 0.038(2) Uani 1 1 d .
F16 F 0.6790(2) 0.4214(13) 0.5896(2) 0.041(2) Uani 1 1 d .
F17 F 0.6796(2) 0.0890(12) 0.5899(2) 0.036(2) Uani 1 1 d .
F18 F 0.7182(3) 0.4224(16) 0.5594(3) 0.065(4) Uani 1 1 d .
F19 F 0.6023(2) 0.9227(12) 0.5314(2) 0.039(2) Uani 1 1 d .
F20 F 0.6019(2) 0.5878(13) 0.5300(2) 0.043(2) Uani 1 1 d .
F21 F 0.5730(2) 0.5807(13) 0.5689(2) 0.040(2) Uani 1 1 d .
F22 F 0.5734(2) 0.9141(13) 0.5700(2) 0.043(3) Uani 1 1 d .
F23 F 0.6178(3) 0.7450(13) 0.5688(3) 0.040(3) Uani 1 1 d .
F24 F 0.5571(3) 0.7554(12) 0.5323(2) 0.039(3) Uani 1 1 d .
F25 F 0.96687(19) 0.9142(14) 0.77235(18) 0.038(2) Uani 1 1 d .
F26 F 0.9556(3) 0.7552(14) 0.7331(2) 0.039(3) Uani 1 1 d .
F27 F 0.91036(19) 0.9046(13) 0.73109(19) 0.036(2) Uani 1 1 d .
F28 F 0.9209(2) 1.0599(15) 0.7709(2) 0.050(3) Uani 1 1 d .
F29 F 0.9237(3) 0.7260(15) 0.7683(3) 0.050(3) Uani 1 1 d .
F30 F 0.9532(2) 1.0864(12) 0.7352(2) 0.041(2) Uani 1 1 d .
F31 F 0.6467(2) 0.3758(13) 0.9336(2) 0.044(2) Uani 1 1 d .
F32 F 0.6916(2) 0.2165(12) 0.9316(2) 0.033(2) Uani 1 1 d .
F33 F 0.6759(2) 0.0580(13) 0.8936(2) 0.040(2) Uani 1 1 d .
F34 F 0.6307(3) 0.2191(14) 0.8958(3) 0.040(3) Uani 1 1 d .
F35 F 0.6477(2) 0.0410(14) 0.9318(2) 0.047(3) Uani 1 1 d .
F36 F 0.6750(2) 0.3918(12) 0.8955(2) 0.036(2) Uani 1 1 d .
N1A N 0.5534(2) 0.1641(13) 0.7472(2) 0.0168(17) Uani 1 1 d U
N1B N 0.6517(3) 0.7498(13) 0.6705(3) 0.0178(17) Uani 1 1 d U
N1C N 0.9631(3) 0.2612(14) 0.5653(3) 0.0196(19) Uani 1 1 d U
N1D N 0.9522(3) 0.7730(16) 0.5778(3) 0.0218(18) Uani 1 1 d U
N1E N 0.8359(3) 0.3291(16) 0.8364(2) 0.0236(18) Uani 1 1 d U
N1F N 0.8217(3) 0.7316(17) 0.9503(3) 0.0252(19) Uani 1 1 d U
N1S N 0.5272(3) 0.166(2) 0.9688(3) 0.040(3) Uani 1 1 d U
N2A N 0.5080(3) 0.1002(15) 0.7813(3) 0.026(2) Uani 1 1 d U
N2B N 0.6962(3) 0.7809(15) 0.6346(3) 0.020(2) Uani 1 1 d U
N2C N 1.0154(3) 0.2273(16) 0.5385(3) 0.026(2) Uani 1 1 d U
N2D N 1.0012(3) 0.7959(16) 0.6087(3) 0.023(2) Uani 1 1 d U
N2E N 0.7871(2) 0.3813(14) 0.8063(2) 0.0165(19) Uani 1 1 d U
N2F N 0.7716(3) 0.6612(19) 0.9782(3) 0.032(2) Uani 1 1 d U
N2S N 0.6873(4) 0.7413(19) 0.8386(4) 0.037(3) Uani 1 1 d U
N3A N 0.5523(3) 0.1738(16) 0.8292(3) 0.026(2) Uani 1 1 d U
N3B N 0.7399(3) 0.8664(14) 0.6825(2) 0.023(2) Uani 1 1 d U
N3C N 0.9766(3) 0.1698(17) 0.4854(3) 0.026(2) Uani 1 1 d U
N3D N 0.9605(2) 0.9040(15) 0.6574(2) 0.021(2) Uani 1 1 d U
N3E N 0.7469(3) 0.2734(15) 0.8562(3) 0.021(2) Uani 1 1 d U
N3F N 0.7347(3) 0.7024(17) 0.9267(3) 0.028(2) Uani 1 1 d U
N3S N 0.7954(3) 0.8869(16) 0.7858(3) 0.031(3) Uani 1 1 d U
N4A N 0.5967(3) 0.2091(15) 0.7932(3) 0.0187(17) Uani 1 1 d U
N4B N 0.6948(2) 0.8028(14) 0.7166(3) 0.0182(17) Uani 1 1 d U
N4C N 0.9275(3) 0.2228(16) 0.5134(3) 0.0241(19) Uani 1 1 d U
N4D N 0.9129(3) 0.8378(15) 0.6266(2) 0.0221(17) Uani 1 1 d U
N4E N 0.7972(3) 0.2587(15) 0.8855(3) 0.0203(18) Uani 1 1 d U
N4F N 0.7856(3) 0.7433(16) 0.8992(3) 0.0237(19) Uani 1 1 d U
N4S N 0.9529(3) 0.4066(16) 0.6784(3) 0.033(3) Uani 1 1 d U
N5A N 0.6573(3) 0.2703(15) 0.7433(3) 0.0221(19) Uani 1 1 d U
N5B N 0.6315(3) 0.7472(14) 0.7631(3) 0.019(2) Uani 1 1 d U
N5C N 0.8590(3) 0.2475(17) 0.5545(4) 0.029(2) Uani 1 1 d U
N5E N 0.8658(4) 0.2584(16) 0.9259(3) 0.031(2) Uani 1 1 d U
N5F N 0.8566(3) 0.7915(16) 0.8625(3) 0.0256(19) Uani 1 1 d U
N5S N 0.5612(4) 0.228(2) 0.6254(4) 0.042(4) Uani 1 1 d U
N6A N 0.6167(3) 0.2174(15) 0.7006(3) 0.0196(18) Uani 1 1 d U
N6B N 0.5912(3) 0.6934(15) 0.7205(3) 0.022(2) Uani 1 1 d U
N6C N 0.8912(3) 0.2898(16) 0.6026(3) 0.0242(19) Uani 1 1 d U
N6E N 0.9017(3) 0.2827(17) 0.8796(4) 0.032(2) Uani 1 1 d U
N6F N 0.8898(3) 0.7584(15) 0.9097(3) 0.024(2) Uani 1 1 d U
N6S N 0.7214(3) 0.652(2) 0.4949(3) 0.043(3) Uani 1 1 d U
N41 N 0.8473(3) 0.7574(16) 0.5838(4) 0.033(2) Uani 1 1 d U
N42 N 0.8835(4) 0.7645(15) 0.5370(3) 0.029(2) Uani 1 1 d U
C1A C 0.5730(3) 0.1904(17) 0.7265(3) 0.0183(17) Uani 1 1 d U
C1B C 0.6251(3) 0.7242(18) 0.6851(3) 0.0193(18) Uani 1 1 d U
C1C C 0.9387(3) 0.2816(17) 0.5829(3) 0.0205(19) Uani 1 1 d U
C1D C 0.9303(4) 0.766(2) 0.5583(4) 0.027(2) Uani 1 1 d U
C1E C 0.8628(3) 0.3026(18) 0.8481(3) 0.0235(18) Uani 1 1 d U
C1F C 0.8495(4) 0.7478(19) 0.9402(4) 0.027(2) Uani 1 1 d U
C1S C 0.5485(4) 0.173(2) 0.9569(4) 0.031(3) Uani 1 1 d U
C2A C 0.5561(3) 0.1904(18) 0.7018(3) 0.0239(19) Uani 1 1 d U
H2A H 0.5643 0.2097 0.6840 0.029 Uiso 1 1 calc R
C2B C 0.6013(3) 0.7008(19) 0.6670(3) 0.024(2) Uani 1 1 d U
H2B H 0.5806 0.6795 0.6717 0.029 Uiso 1 1 calc R
C2C C 0.9520(3) 0.3037(16) 0.6100(3) 0.0207(19) Uani 1 1 d U
H2C H 0.9412 0.3193 0.6267 0.025 Uiso 1 1 calc R
C2D C 0.9459(4) 0.7411(18) 0.5332(4) 0.027(2) Uani 1 1 d U
H2D H 0.9361 0.7314 0.5159 0.032 Uiso 1 1 calc R
C2E C 0.8854(3) 0.319(2) 0.8271(3) 0.029(2) Uani 1 1 d U
H2E H 0.9068 0.3059 0.8295 0.034 Uiso 1 1 calc R
C2F C 0.8709(5) 0.757(2) 0.9621(5) 0.033(2) Uani 1 1 d U
H2F H 0.8922 0.7748 0.9603 0.040 Uiso 1 1 calc R
C2S C 0.5760(4) 0.179(2) 0.9396(4) 0.042(4) Uani 1 1 d U
H2SA H 0.5740 0.0829 0.9247 0.062 Uiso 1 1 calc R
H2SB H 0.5939 0.1452 0.9508 0.062 Uiso 1 1 calc R
H2SC H 0.5785 0.3118 0.9320 0.062 Uiso 1 1 calc R
C3A C 0.5256(3) 0.1574(17) 0.7081(3) 0.0233(19) Uani 1 1 d U
H3A H 0.5091 0.1477 0.6956 0.028 Uiso 1 1 calc R
C3B C 0.6131(4) 0.7139(18) 0.6406(4) 0.0223(19) Uani 1 1 d U
H3B H 0.6018 0.7020 0.6241 0.027 Uiso 1 1 calc R
C3C C 0.9831(3) 0.2979(16) 0.6070(3) 0.019(2) Uani 1 1 d U
H3C H 0.9976 0.3121 0.6213 0.023 Uiso 1 1 calc R
C3D C 0.9757(4) 0.7334(18) 0.5368(4) 0.025(2) Uani 1 1 d U
H3D H 0.9911 0.7189 0.5233 0.030 Uiso 1 1 calc R
C3E C 0.8712(3) 0.356(2) 0.8035(3) 0.029(2) Uani 1 1 d U
H3E H 0.8807 0.3764 0.7862 0.035 Uiso 1 1 calc R
C3F C 0.8548(4) 0.734(2) 0.9870(4) 0.034(2) Uani 1 1 d U
H3F H 0.8627 0.7362 1.0051 0.040 Uiso 1 1 calc R
C3S C 0.6646(4) 0.7401(19) 0.8505(4) 0.030(3) Uani 1 1 d U
C4A C 0.5241(3) 0.1411(17) 0.7367(3) 0.0215(18) Uani 1 1 d U
C4B C 0.6439(3) 0.7468(17) 0.6424(3) 0.0193(19) Uani 1 1 d U
C4C C 0.9897(3) 0.2684(17) 0.5799(3) 0.019(2) Uani 1 1 d U
C4D C 0.9794(4) 0.7516(17) 0.5655(4) 0.021(2) Uani 1 1 d U
C4E C 0.8398(3) 0.358(2) 0.8087(3) 0.0240(19) Uani 1 1 d U
C4F C 0.8241(4) 0.707(2) 0.9788(4) 0.029(2) Uani 1 1 d U
C4S C 0.6368(4) 0.734(2) 0.8656(4) 0.030(3) Uani 1 1 d U
H4SA H 0.6234 0.8410 0.8595 0.045 Uiso 1 1 calc R
H4SB H 0.6411 0.7497 0.8852 0.045 Uiso 1 1 calc R
H4SC H 0.6267 0.6063 0.8625 0.045 Uiso 1 1 calc R
C5A C 0.5012(3) 0.1045(17) 0.7554(3) 0.023(2) Uani 1 1 d U
H5A H 0.4808 0.0830 0.7495 0.028 Uiso 1 1 calc R
C5B C 0.6677(3) 0.7565(16) 0.6249(3) 0.019(2) Uani 1 1 d U
H5B H 0.6643 0.7461 0.6058 0.022 Uiso 1 1 calc R
C5C C 1.0165(4) 0.2483(19) 0.5646(4) 0.027(3) Uani 1 1 d U
H5C H 1.0357 0.2502 0.5736 0.032 Uiso 1 1 calc R
C5D C 1.0061(4) 0.765(2) 0.5823(4) 0.029(3) Uani 1 1 d U
H5D H 1.0261 0.7534 0.5750 0.035 Uiso 1 1 calc R
C5E C 0.8126(3) 0.3954(16) 0.7936(3) 0.020(2) Uani 1 1 d U
H5E H 0.8133 0.4298 0.7747 0.024 Uiso 1 1 calc R
C5F C 0.7970(4) 0.679(2) 0.9936(3) 0.030(3) Uani 1 1 d U
H5F H 0.7966 0.6723 1.0130 0.035 Uiso 1 1 calc R
C5S C 0.8169(3) 0.8904(19) 0.7736(3) 0.027(3) Uani 1 1 d U
C6A C 0.4860(3) 0.0309(19) 0.8025(3) 0.030(2) Uani 1 1 d U
H6AA H 0.4957 -0.0736 0.8137 0.036 Uiso 1 1 calc R
H6AB H 0.4680 -0.0276 0.7934 0.036 Uiso 1 1 calc R
C6B C 0.7225(3) 0.7740(19) 0.6169(3) 0.026(2) Uani 1 1 d U
H6BA H 0.7298 0.9106 0.6137 0.032 Uiso 1 1 calc R
H6BB H 0.7163 0.7188 0.5990 0.032 Uiso 1 1 calc R
C6C C 1.0419(4) 0.224(2) 0.5207(4) 0.031(3) Uani 1 1 d U
H6CA H 1.0450 0.0875 0.5140 0.037 Uiso 1 1 calc R
H6CB H 1.0601 0.2613 0.5316 0.037 Uiso 1 1 calc R
C6D C 1.0270(3) 0.790(2) 0.6273(4) 0.022(2) Uani 1 1 d U
H6DA H 1.0331 0.9272 0.6319 0.027 Uiso 1 1 calc R
H6DB H 1.0444 0.7253 0.6181 0.027 Uiso 1 1 calc R
C6E C 0.7590(3) 0.4488(18) 0.7931(3) 0.022(2) Uani 1 1 d U
H6EA H 0.7641 0.5206 0.7761 0.026 Uiso 1 1 calc R
H6EB H 0.7484 0.5423 0.8055 0.026 Uiso 1 1 calc R
C6F C 0.7437(4) 0.585(2) 0.9921(4) 0.038(3) Uani 1 1 d U
H6FA H 0.7359 0.4702 0.9817 0.045 Uiso 1 1 calc R
H6FB H 0.7493 0.5373 1.0106 0.045 Uiso 1 1 calc R
C6S C 0.8454(4) 0.896(2) 0.7572(4) 0.043(4) Uani 1 1 d U
H6SA H 0.8408 0.9454 0.7388 0.064 Uiso 1 1 calc R
H6SB H 0.8540 0.7630 0.7560 0.064 Uiso 1 1 calc R
H6SC H 0.8601 0.9848 0.7660 0.064 Uiso 1 1 calc R
C7A C 0.4758(4) 0.197(2) 0.8210(4) 0.028(2) Uani 1 1 d U
H7AA H 0.4640 0.2924 0.8098 0.034 Uiso 1 1 calc R
H7AB H 0.4618 0.1416 0.8349 0.034 Uiso 1 1 calc R
C7B C 0.7483(3) 0.6511(19) 0.6283(3) 0.028(2) Uani 1 1 d U
H7BA H 0.7575 0.5738 0.6131 0.033 Uiso 1 1 calc R
H7BB H 0.7399 0.5557 0.6416 0.033 Uiso 1 1 calc R
C7C C 1.0393(3) 0.3610(19) 0.4967(3) 0.027(2) Uani 1 1 d U
H7CA H 1.0592 0.4269 0.4936 0.032 Uiso 1 1 calc R
H7CB H 1.0241 0.4647 0.5008 0.032 Uiso 1 1 calc R
C7D C 1.0192(3) 0.6759(19) 0.6541(3) 0.023(2) Uani 1 1 d U
H7DA H 1.0021 0.5847 0.6504 0.027 Uiso 1 1 calc R
H7DB H 1.0370 0.5946 0.6594 0.027 Uiso 1 1 calc R
C7E C 0.7376(3) 0.2782(18) 0.7863(3) 0.025(2) Uani 1 1 d U
H7EA H 0.7184 0.3325 0.7787 0.030 Uiso 1 1 calc R
H7EB H 0.7471 0.1947 0.7720 0.030 Uiso 1 1 calc R
C7F C 0.7189(4) 0.732(2) 0.9949(5) 0.037(3) Uani 1 1 d U
H7FA H 0.7255 0.8362 1.0078 0.044 Uiso 1 1 calc R
H7FB H 0.7009 0.6660 1.0029 0.044 Uiso 1 1 calc R
C7S C 0.9311(3) 0.4098(19) 0.6905(3) 0.026(3) Uani 1 1 d U
C8A C 0.5001(3) 0.3078(19) 0.8354(3) 0.027(2) Uani 1 1 d U
H8AA H 0.4908 0.3852 0.8504 0.033 Uiso 1 1 calc R
H8AB H 0.5095 0.4028 0.8225 0.033 Uiso 1 1 calc R
C8B C 0.7741(3) 0.7718(19) 0.6426(4) 0.026(2) Uani 1 1 d U
H8BA H 0.7870 0.6805 0.6534 0.031 Uiso 1 1 calc R
H8BB H 0.7871 0.8337 0.6284 0.031 Uiso 1 1 calc R
C8C C 1.0297(4) 0.2494(18) 0.4700(4) 0.026(3) Uani 1 1 d U
H8CA H 1.0222 0.3478 0.4566 0.031 Uiso 1 1 calc R
H8CB H 1.0480 0.1863 0.4620 0.031 Uiso 1 1 calc R
C8D C 1.0109(3) 0.806(2) 0.6776(3) 0.026(2) Uani 1 1 d U
H8DA H 1.0298 0.8641 0.6852 0.031 Uiso 1 1 calc R
H8DB H 1.0016 0.7231 0.6921 0.031 Uiso 1 1 calc R
C8E C 0.7300(3) 0.1499(19) 0.8110(3) 0.023(2) Uani 1 1 d U
H8EA H 0.7132 0.0597 0.8059 0.027 Uiso 1 1 calc R
H8EB H 0.7480 0.0669 0.8151 0.027 Uiso 1 1 calc R
C8F C 0.7092(4) 0.832(2) 0.9678(4) 0.041(3) Uani 1 1 d U
H8FA H 0.6892 0.8965 0.9706 0.049 Uiso 1 1 calc R
H8FB H 0.7241 0.9372 0.9634 0.049 Uiso 1 1 calc R
C8S C 0.9029(4) 0.417(3) 0.7074(4) 0.043(4) Uani 1 1 d U
H8SA H 0.8852 0.3911 0.6958 0.065 Uiso 1 1 calc R
H8SB H 0.9009 0.5489 0.7157 0.065 Uiso 1 1 calc R
H8SC H 0.9041 0.3173 0.7219 0.065 Uiso 1 1 calc R
C9A C 0.5251(3) 0.1785(19) 0.8473(3) 0.026(2) Uani 1 1 d U
H9AA H 0.5310 0.2301 0.8655 0.031 Uiso 1 1 calc R
H9AB H 0.5172 0.0424 0.8498 0.031 Uiso 1 1 calc R
C9B C 0.7615(3) 0.9345(18) 0.6616(3) 0.023(2) Uani 1 1 d U
H9BA H 0.7789 0.9992 0.6709 0.028 Uiso 1 1 calc R
H9BB H 0.7514 1.0360 0.6502 0.028 Uiso 1 1 calc R
C9C C 1.0058(3) 0.094(2) 0.4737(3) 0.032(3) Uani 1 1 d U
H9CA H 1.0016 0.0325 0.4558 0.038 Uiso 1 1 calc R
H9CB H 1.0139 -0.0097 0.4859 0.038 Uiso 1 1 calc R
C9D C 0.9891(3) 0.9723(18) 0.6710(3) 0.024(2) Uani 1 1 d U
H9DA H 0.9838 1.0425 0.6881 0.029 Uiso 1 1 calc R
H9DB H 0.9995 1.0679 0.6588 0.029 Uiso 1 1 calc R
C9E C 0.7211(4) 0.2573(19) 0.8365(4) 0.024(2) Uani 1 1 d U
H9EA H 0.7139 0.3917 0.8317 0.029 Uiso 1 1 calc R
H9EB H 0.7040 0.1863 0.8454 0.029 Uiso 1 1 calc R
C9F C 0.7068(4) 0.696(2) 0.9437(4) 0.036(3) Uani 1 1 d U
H9FA H 0.7034 0.5587 0.9502 0.043 Uiso 1 1 calc R
H9FB H 0.6890 0.7343 0.9324 0.043 Uiso 1 1 calc R
C9S C 0.5828(4) 0.233(2) 0.6139(5) 0.034(4) Uani 1 1 d U
C10A C 0.5794(3) 0.199(2) 0.8394(3) 0.025(2) Uani 1 1 d U
H10A H 0.5824 0.2070 0.8586 0.030 Uiso 1 1 calc R
C10B C 0.7475(3) 0.8663(18) 0.7080(3) 0.023(2) Uani 1 1 d U
H10B H 0.7678 0.8926 0.7137 0.027 Uiso 1 1 calc R
C10C C 0.9518(3) 0.175(2) 0.4723(3) 0.029(3) Uani 1 1 d U
H10C H 0.9516 0.1476 0.4532 0.035 Uiso 1 1 calc R
C10D C 0.9347(3) 0.9102(19) 0.6698(3) 0.027(2) Uani 1 1 d U
H10D H 0.9335 0.9449 0.6886 0.032 Uiso 1 1 calc R
C10E C 0.7438(4) 0.2399(17) 0.8817(4) 0.020(2) Uani 1 1 d U
H10E H 0.7242 0.2156 0.8891 0.024 Uiso 1 1 calc R
C10F C 0.7314(4) 0.7215(17) 0.8999(4) 0.022(2) Uani 1 1 d U
H10F H 0.7119 0.7215 0.8916 0.027 Uiso 1 1 calc R
C10S C 0.6119(4) 0.238(2) 0.5983(5) 0.042(4) Uani 1 1 d U
H10G H 0.6081 0.2879 0.5798 0.063 Uiso 1 1 calc R
H10H H 0.6203 0.1035 0.5971 0.063 Uiso 1 1 calc R
H10I H 0.6265 0.3242 0.6076 0.063 Uiso 1 1 calc R
C11A C 0.6044(3) 0.2146(19) 0.8208(3) 0.0224(19) Uani 1 1 d U
C11B C 0.7243(3) 0.8254(17) 0.7272(3) 0.0208(18) Uani 1 1 d U
C11C C 0.9252(4) 0.220(2) 0.4854(3) 0.024(2) Uani 1 1 d U
C11D C 0.9085(3) 0.8646(19) 0.6549(3) 0.0242(19) Uani 1 1 d U
C11E C 0.7693(4) 0.2386(18) 0.8989(4) 0.023(2) Uani 1 1 d U
C11F C 0.7583(4) 0.7420(17) 0.8842(4) 0.024(2) Uani 1 1 d U
C11S C 0.7002(5) 0.692(3) 0.5079(4) 0.041(4) Uani 1 1 d U
C12A C 0.6355(4) 0.2549(19) 0.8237(4) 0.026(2) Uani 1 1 d U
H12A H 0.6464 0.2757 0.8403 0.032 Uiso 1 1 calc R
C12B C 0.7224(3) 0.8135(17) 0.7555(3) 0.0214(18) Uani 1 1 d U
H12B H 0.7388 0.8247 0.7680 0.026 Uiso 1 1 calc R
C12C C 0.8950(4) 0.228(2) 0.4787(4) 0.027(2) Uani 1 1 d U
H12C H 0.8866 0.2174 0.4609 0.032 Uiso 1 1 calc R
C12D C 0.8772(3) 0.844(2) 0.6607(3) 0.030(2) Uani 1 1 d U
H12D H 0.8675 0.8567 0.6779 0.036 Uiso 1 1 calc R
C12E C 0.7747(4) 0.2190(19) 0.9263(4) 0.025(2) Uani 1 1 d U
H12E H 0.7596 0.2004 0.9400 0.030 Uiso 1 1 calc R
C12F C 0.7646(4) 0.7750(19) 0.8574(4) 0.028(2) Uani 1 1 d U
H12F H 0.7500 0.7867 0.8432 0.034 Uiso 1 1 calc R
C12S C 0.6727(4) 0.721(3) 0.5238(5) 0.046(4) Uani 1 1 d U
H12G H 0.6558 0.7538 0.5115 0.069 Uiso 1 1 calc R
H12H H 0.6759 0.8300 0.5368 0.069 Uiso 1 1 calc R
H12I H 0.6680 0.5999 0.5339 0.069 Uiso 1 1 calc R
C13A C 0.6471(3) 0.2584(18) 0.7980(3) 0.024(2) Uani 1 1 d U
H13A H 0.6680 0.2710 0.7934 0.028 Uiso 1 1 calc R
C13B C 0.6921(3) 0.7822(18) 0.7621(3) 0.0224(19) Uani 1 1 d U
H13B H 0.6840 0.7662 0.7800 0.027 Uiso 1 1 calc R
C13C C 0.8791(4) 0.256(2) 0.5027(4) 0.028(2) Uani 1 1 d U
H13C H 0.8577 0.2748 0.5041 0.034 Uiso 1 1 calc R
C13D C 0.8637(4) 0.801(2) 0.6360(3) 0.030(2) Uani 1 1 d U
H13D H 0.8425 0.7789 0.6337 0.036 Uiso 1 1 calc R
C13E C 0.8068(4) 0.2310(19) 0.9309(4) 0.028(2) Uani 1 1 d U
H13E H 0.8170 0.2228 0.9480 0.034 Uiso 1 1 calc R
C13F C 0.7958(3) 0.7887(17) 0.8543(3) 0.0240(19) Uani 1 1 d U
H13F H 0.8068 0.8063 0.8377 0.029 Uiso 1 1 calc R
C14A C 0.6227(3) 0.2399(17) 0.7789(3) 0.0194(19) Uani 1 1 d U
C14B C 0.6753(3) 0.7784(18) 0.7377(3) 0.0193(18) Uani 1 1 d U
C14C C 0.8992(4) 0.2516(18) 0.5243(4) 0.023(2) Uani 1 1 d U
C14D C 0.8848(3) 0.795(2) 0.6148(3) 0.0255(19) Uani 1 1 d U
C14E C 0.8201(4) 0.2578(18) 0.9048(4) 0.023(2) Uani 1 1 d U
C14F C 0.8081(4) 0.7711(18) 0.8809(3) 0.024(2) Uani 1 1 d U
C15A C 0.6275(3) 0.2398(15) 0.7495(3) 0.0154(19) Uani 1 1 d U
C15B C 0.6411(3) 0.7485(16) 0.7370(3) 0.017(2) Uani 1 1 d U
C15C C 0.8893(4) 0.2605(17) 0.5533(4) 0.021(2) Uani 1 1 d U
C15D C 0.8776(4) 0.773(2) 0.5854(4) 0.028(2) Uani 1 1 d U
C15E C 0.8529(4) 0.2643(18) 0.9014(4) 0.026(2) Uani 1 1 d U
C15F C 0.8418(4) 0.7736(18) 0.8861(4) 0.023(2) Uani 1 1 d U
C16A C 0.6065(3) 0.2162(18) 0.7261(3) 0.0195(19) Uani 1 1 d U
C16B C 0.6205(3) 0.7214(18) 0.7151(3) 0.019(2) Uani 1 1 d U
C16C C 0.9059(4) 0.2771(18) 0.5787(4) 0.023(2) Uani 1 1 d U
C16D C 0.8967(4) 0.7661(18) 0.5620(4) 0.025(2) Uani 1 1 d U
C16E C 0.8717(4) 0.2843(19) 0.8762(3) 0.024(2) Uani 1 1 d U
C16F C 0.8590(4) 0.7581(19) 0.9109(4) 0.025(2) Uani 1 1 d U
C17A C 0.6673(3) 0.2747(18) 0.7169(3) 0.0212(18) Uani 1 1 d U
C17B C 0.6019(3) 0.7157(17) 0.7680(3) 0.018(2) Uani 1 1 d U
C17C C 0.8440(4) 0.2501(18) 0.5786(4) 0.026(2) Uani 1 1 d U
C17D C 0.8356(5) 0.740(2) 0.5576(5) 0.040(2) Uani 1 1 d U
C17E C 0.8960(5) 0.258(2) 0.9286(5) 0.036(2) Uani 1 1 d U
C17F C 0.8870(4) 0.7936(19) 0.8611(4) 0.0272(19) Uani 1 1 d U
C18A C 0.6977(3) 0.3073(17) 0.7113(3) 0.0212(19) Uani 1 1 d U
H18A H 0.7115 0.3261 0.7261 0.025 Uiso 1 1 calc R
C18B C 0.5919(4) 0.7126(19) 0.7958(3) 0.024(2) Uani 1 1 d U
H18B H 0.6057 0.7342 0.8104 0.029 Uiso 1 1 calc R
C18C C 0.8117(4) 0.2356(19) 0.5793(4) 0.029(2) Uani 1 1 d U
H18C H 0.8003 0.2157 0.5630 0.035 Uiso 1 1 calc R
C18D C 0.8028(5) 0.726(2) 0.5554(5) 0.047(3) Uani 1 1 d U
H18D H 0.7899 0.7233 0.5710 0.056 Uiso 1 1 calc R
C18E C 0.9111(5) 0.256(2) 0.9535(5) 0.040(2) Uani 1 1 d U
H18E H 0.9000 0.2538 0.9702 0.048 Uiso 1 1 calc R
C18F C 0.9027(4) 0.8145(19) 0.8362(3) 0.029(2) Uani 1 1 d U
H18F H 0.8918 0.8308 0.8196 0.035 Uiso 1 1 calc R
C19A C 0.7088(3) 0.3133(17) 0.6850(3) 0.0217(19) Uani 1 1 d U
H19A H 0.7296 0.3401 0.6813 0.026 Uiso 1 1 calc R
C19B C 0.5610(3) 0.6768(18) 0.8008(3) 0.025(2) Uani 1 1 d U
H19B H 0.5538 0.6699 0.8191 0.030 Uiso 1 1 calc R
C19C C 0.7977(4) 0.251(2) 0.6039(4) 0.032(2) Uani 1 1 d U
H19C H 0.7761 0.2407 0.6047 0.039 Uiso 1 1 calc R
C19D C 0.7913(5) 0.717(2) 0.5282(5) 0.049(3) Uani 1 1 d U
H19D H 0.7700 0.7037 0.5254 0.059 Uiso 1 1 calc R
C19E C 0.9442(4) 0.258(2) 0.9537(4) 0.042(2) Uani 1 1 d U
H19E H 0.9545 0.2517 0.9708 0.050 Uiso 1 1 calc R
C19F C 0.9330(4) 0.811(2) 0.8361(4) 0.034(2) Uani 1 1 d U
H19F H 0.9434 0.8249 0.8191 0.040 Uiso 1 1 calc R
C20A C 0.6874(3) 0.2773(17) 0.6633(3) 0.023(2) Uani 1 1 d U
H20A H 0.6945 0.2750 0.6449 0.028 Uiso 1 1 calc R
C20B C 0.5405(3) 0.6507(17) 0.7786(3) 0.024(2) Uani 1 1 d U
H20B H 0.5196 0.6293 0.7824 0.028 Uiso 1 1 calc R
C20C C 0.8134(4) 0.281(2) 0.6275(4) 0.033(2) Uani 1 1 d U
H20C H 0.8026 0.2905 0.6443 0.039 Uiso 1 1 calc R
C20D C 0.8102(5) 0.728(3) 0.5064(5) 0.050(3) Uani 1 1 d U
H20D H 0.8013 0.7186 0.4887 0.060 Uiso 1 1 calc R
C20E C 0.9614(4) 0.267(2) 0.9302(4) 0.040(3) Uani 1 1 d U
H20E H 0.9830 0.2668 0.9310 0.048 Uiso 1 1 calc R
C20F C 0.9507(4) 0.787(2) 0.8607(4) 0.033(2) Uani 1 1 d U
H20F H 0.9724 0.7825 0.8600 0.039 Uiso 1 1 calc R
C21A C 0.6579(4) 0.2471(18) 0.6684(4) 0.024(2) Uani 1 1 d U
H21A H 0.6443 0.2262 0.6536 0.029 Uiso 1 1 calc R
C21B C 0.5496(3) 0.6552(16) 0.7522(3) 0.020(2) Uani 1 1 d U
H21B H 0.5353 0.6358 0.7378 0.024 Uiso 1 1 calc R
C21C C 0.8455(4) 0.298(2) 0.6276(3) 0.031(2) Uani 1 1 d U
H21C H 0.8564 0.3191 0.6441 0.038 Uiso 1 1 calc R
C21D C 0.8393(6) 0.749(2) 0.5079(5) 0.047(3) Uani 1 1 d U
H21D H 0.8516 0.7588 0.4920 0.056 Uiso 1 1 calc R
C21E C 0.9473(5) 0.276(2) 0.9068(5) 0.039(2) Uani 1 1 d U
H21E H 0.9592 0.2851 0.8906 0.046 Uiso 1 1 calc R
C21F C 0.9355(4) 0.7715(19) 0.8852(4) 0.029(2) Uani 1 1 d U
H21F H 0.9468 0.7582 0.9017 0.035 Uiso 1 1 calc R
C22A C 0.6467(3) 0.2458(17) 0.6954(4) 0.0228(19) Uani 1 1 d U
C22B C 0.5811(3) 0.6895(17) 0.7462(3) 0.0173(19) Uani 1 1 d U
C22C C 0.8608(4) 0.282(2) 0.6019(3) 0.028(2) Uani 1 1 d U
C22D C 0.8527(5) 0.756(2) 0.5360(5) 0.041(2) Uani 1 1 d U
C22E C 0.9152(4) 0.272(2) 0.9043(4) 0.033(2) Uani 1 1 d U
C22F C 0.9038(4) 0.7751(18) 0.8859(4) 0.026(2) Uani 1 1 d U

loop_
_atom_site_aniso_label
_atom_site_aniso_U_11
_atom_site_aniso_U_22
_atom_site_aniso_U_33
_atom_site_aniso_U_23
_atom_site_aniso_U_13
_atom_site_aniso_U_12
Au1 0.0142(2) 0.0176(2) 0.0240(3) -0.0007(2) 0.0008(2) 0.00036(18)
Au2 0.0142(2) 0.0207(2) 0.0215(3) -0.0001(2) -0.0001(2) -0.00070(18)
Au3 0.0195(3) 0.0250(2) 0.0193(3) 0.0010(3) -0.0028(2) 0.0011(2)
Au4 0.0149(3) 0.0192(2) 0.0185(3) 0.0007(2) -0.00023(19) -0.00044(18)
Au5 0.0146(3) 0.0211(2) 0.0167(3) -0.0008(2) -0.00149(19) 0.00098(18)
Au6 0.0214(3) 0.0301(3) 0.0220(4) -0.0006(3) -0.0006(2) -0.0003(2)
P1 0.034(2) 0.0249(16) 0.028(2) -0.0022(15) 0.0002(17) -0.0012(15)
P2 0.0217(18) 0.0361(18) 0.0232(19) 0.0008(15) -0.0020(14) -0.0041(13)
P3 0.027(2) 0.0307(18) 0.021(2) 0.0040(14) 0.0001(16) 0.0056(14)
P4 0.020(2) 0.0287(18) 0.030(3) -0.0004(15) 0.0032(18) -0.0013(13)
P5 0.0157(17) 0.0424(19) 0.0207(19) 0.0019(15) 0.0017(13) 0.0034(13)
P6 0.019(2) 0.0331(18) 0.027(3) 0.0006(16) 0.0036(17) -0.0001(14)
F1 0.039(6) 0.064(6) 0.028(6) 0.000(5) -0.004(4) -0.002(5)
F2 0.039(6) 0.038(5) 0.076(9) -0.014(5) -0.007(5) -0.001(4)
F3 0.044(6) 0.047(5) 0.035(7) -0.005(5) -0.003(5) -0.008(4)
F4 0.047(6) 0.053(6) 0.066(8) -0.017(5) 0.004(5) 0.013(5)
F5 0.044(6) 0.032(4) 0.051(7) 0.011(4) -0.015(5) -0.015(4)
F6 0.030(5) 0.048(5) 0.060(7) 0.016(5) -0.002(5) -0.009(4)
F7 0.049(6) 0.047(5) 0.032(5) -0.004(4) -0.007(4) 0.013(4)
F8 0.028(5) 0.064(6) 0.020(5) 0.005(4) 0.000(3) -0.008(4)
F9 0.058(8) 0.069(7) 0.043(8) -0.015(6) 0.006(6) 0.027(6)
F10 0.026(5) 0.069(6) 0.037(6) -0.007(5) -0.008(4) -0.001(4)
F11 0.054(8) 0.060(6) 0.072(10) 0.010(6) 0.009(7) -0.043(5)
F12 0.033(6) 0.086(7) 0.043(6) 0.026(5) -0.004(4) -0.026(5)
F13 0.053(7) 0.061(6) 0.038(7) -0.009(5) -0.022(5) 0.019(5)
F14 0.052(6) 0.063(6) 0.043(6) -0.021(5) 0.006(5) 0.027(5)
F15 0.035(6) 0.051(5) 0.029(6) -0.011(4) -0.006(4) -0.004(4)
F16 0.032(5) 0.043(5) 0.048(6) -0.016(4) 0.013(4) 0.006(4)
F17 0.025(5) 0.036(4) 0.046(6) 0.009(4) 0.005(4) -0.004(3)
F18 0.049(7) 0.069(7) 0.077(9) 0.046(7) 0.017(6) -0.003(5)
F19 0.024(5) 0.038(4) 0.056(7) 0.006(4) 0.013(4) -0.001(3)
F20 0.031(5) 0.054(5) 0.044(7) -0.018(5) 0.012(4) -0.005(4)
F21 0.044(6) 0.038(5) 0.039(6) 0.018(4) 0.014(5) 0.004(4)
F22 0.034(6) 0.043(5) 0.054(7) -0.023(5) 0.010(5) -0.005(4)
F23 0.026(6) 0.057(6) 0.038(8) -0.010(4) -0.014(5) 0.001(4)
F24 0.037(6) 0.036(4) 0.044(8) 0.001(4) -0.007(5) -0.006(3)
F25 0.024(5) 0.064(6) 0.028(5) 0.007(4) -0.003(4) 0.003(4)
F26 0.035(6) 0.053(5) 0.028(6) -0.010(4) -0.003(4) 0.014(4)
F27 0.023(4) 0.047(5) 0.037(5) 0.002(4) 0.003(4) 0.001(3)
F28 0.039(6) 0.073(6) 0.038(6) -0.027(5) 0.003(4) 0.018(5)
F29 0.042(7) 0.066(6) 0.042(8) 0.025(5) -0.011(5) -0.023(5)
F30 0.039(6) 0.039(4) 0.046(6) 0.012(4) 0.008(4) -0.004(4)
F31 0.042(6) 0.045(5) 0.045(7) -0.016(5) 0.009(5) 0.004(4)
F32 0.021(5) 0.044(4) 0.033(6) 0.003(4) 0.002(4) -0.002(3)
F33 0.027(5) 0.046(5) 0.047(7) -0.016(4) 0.007(4) -0.007(4)
F34 0.029(6) 0.055(6) 0.037(8) 0.000(4) 0.009(5) -0.008(4)
F35 0.040(6) 0.050(5) 0.052(7) 0.014(5) 0.011(5) -0.008(4)
F36 0.026(5) 0.031(4) 0.051(7) 0.012(4) 0.008(4) 0.000(3)
N1A 0.019(3) 0.012(4) 0.019(3) -0.003(3) -0.003(2) 0.000(3)
N1B 0.017(3) 0.017(4) 0.018(3) 0.000(3) 0.000(3) 0.000(3)
N1C 0.030(4) 0.013(4) 0.016(4) 0.002(3) -0.002(3) -0.001(3)
N1D 0.026(3) 0.020(4) 0.019(4) 0.005(4) 0.001(3) -0.001(3)
N1E 0.018(3) 0.029(4) 0.024(3) -0.003(4) -0.001(3) -0.003(3)
N1F 0.023(3) 0.034(4) 0.019(4) 0.000(4) -0.001(3) -0.007(4)
N1S 0.036(6) 0.043(7) 0.040(8) 0.000(6) -0.001(5) 0.002(6)
N2A 0.023(5) 0.024(5) 0.032(4) 0.002(4) -0.001(3) 0.004(4)
N2B 0.023(3) 0.022(5) 0.016(5) 0.000(4) 0.003(3) 0.002(4)
N2C 0.021(5) 0.024(5) 0.033(4) 0.011(4) -0.005(4) -0.002(4)
N2D 0.020(5) 0.024(4) 0.023(4) 0.001(4) 0.000(3) 0.009(4)
N2E 0.019(3) 0.016(4) 0.014(5) 0.003(4) -0.005(3) -0.003(3)
N2F 0.028(4) 0.038(5) 0.030(6) 0.000(5) -0.001(3) -0.001(4)
N2S 0.029(7) 0.042(7) 0.040(9) 0.002(5) -0.006(5) 0.005(5)
N3A 0.025(3) 0.027(5) 0.026(6) -0.001(5) 0.000(3) 0.003(4)
N3B 0.027(5) 0.015(4) 0.027(3) -0.003(4) 0.004(3) -0.006(4)
N3C 0.027(3) 0.028(3) 0.021(3) -0.003(3) -0.002(3) -0.001(3)
N3D 0.021(3) 0.020(5) 0.023(5) 0.002(4) 0.000(3) 0.001(3)
N3E 0.019(5) 0.020(4) 0.025(4) -0.002(4) 0.004(3) -0.001(4)
N3F 0.021(5) 0.031(5) 0.031(4) -0.003(4) -0.006(3) -0.005(4)
N3S 0.028(5) 0.030(5) 0.034(7) 0.007(5) 0.005(4) -0.003(4)
N4A 0.017(3) 0.019(4) 0.021(3) 0.004(4) -0.001(3) 0.001(3)
N4B 0.017(3) 0.018(4) 0.019(3) -0.005(3) 0.001(2) 0.004(3)
N4C 0.024(3) 0.030(4) 0.018(3) -0.009(4) -0.004(3) 0.005(4)
N4D 0.021(3) 0.022(4) 0.023(3) 0.006(4) -0.003(3) 0.004(3)
N4E 0.025(3) 0.018(4) 0.018(4) -0.001(4) 0.001(3) 0.000(3)
N4F 0.025(3) 0.024(4) 0.022(4) -0.004(4) -0.004(3) 0.003(3)
N4S 0.028(6) 0.027(5) 0.044(8) 0.006(6) 0.000(5) 0.002(4)
N5A 0.020(3) 0.021(5) 0.025(3) 0.001(4) 0.002(3) -0.004(4)
N5B 0.017(4) 0.018(4) 0.023(4) -0.004(4) -0.001(3) 0.004(3)
N5C 0.023(3) 0.036(6) 0.027(4) -0.003(5) 0.002(3) 0.001(4)
N5E 0.037(3) 0.023(5) 0.032(4) 0.000(4) -0.010(3) 0.004(4)
N5F 0.030(3) 0.022(4) 0.025(4) -0.008(4) 0.003(3) 0.000(4)
N5S 0.031(7) 0.048(7) 0.047(10) -0.002(6) 0.006(6) -0.006(6)
N6A 0.022(3) 0.021(4) 0.016(3) -0.003(4) -0.004(3) 0.006(4)
N6B 0.019(3) 0.022(4) 0.024(5) 0.000(4) 0.001(3) 0.003(4)
N6C 0.029(3) 0.019(4) 0.025(4) -0.003(4) -0.002(3) 0.001(4)
N6E 0.025(3) 0.027(5) 0.044(4) -0.002(5) -0.013(3) -0.004(4)
N6F 0.023(3) 0.020(5) 0.030(4) -0.002(4) 0.005(3) 0.000(4)
N6S 0.039(7) 0.063(8) 0.026(7) -0.002(6) -0.004(5) 0.001(6)
N41 0.026(3) 0.027(5) 0.046(4) 0.005(5) -0.014(3) 0.003(4)
N42 0.041(3) 0.014(4) 0.033(4) -0.001(4) -0.014(3) -0.001(4)
C1A 0.020(3) 0.013(4) 0.022(4) -0.001(4) -0.001(2) 0.006(4)
C1B 0.019(4) 0.017(4) 0.022(3) -0.003(4) 0.001(3) 0.000(4)
C1C 0.028(3) 0.014(4) 0.020(4) 0.003(4) -0.003(3) -0.002(4)
C1D 0.030(3) 0.025(4) 0.024(4) 0.005(4) -0.004(3) -0.003(4)
C1E 0.020(4) 0.022(4) 0.028(3) -0.005(4) -0.002(3) 0.002(4)
C1F 0.023(4) 0.032(5) 0.025(3) 0.002(4) 0.000(3) 0.000(4)
C1S 0.030(5) 0.028(5) 0.036(7) -0.006(5) -0.008(4) 0.003(5)
C2A 0.025(4) 0.024(4) 0.023(4) -0.002(4) -0.004(3) 0.002(4)
C2B 0.018(3) 0.029(4) 0.025(4) -0.001(4) 0.000(3) 0.005(4)
C2C 0.034(4) 0.009(4) 0.019(4) 0.000(4) -0.002(3) 0.001(4)
C2D 0.037(4) 0.021(4) 0.022(4) 0.005(4) -0.005(3) 0.008(4)
C2E 0.020(3) 0.033(5) 0.032(4) -0.001(4) -0.001(3) 0.001(4)
C2F 0.024(4) 0.046(5) 0.029(4) 0.002(4) -0.004(3) 0.001(4)
C2S 0.040(8) 0.041(8) 0.044(9) -0.003(8) 0.002(6) 0.004(6)
C3A 0.024(3) 0.020(4) 0.026(3) -0.001(4) -0.009(3) 0.000(4)
C3B 0.022(3) 0.022(4) 0.023(3) 0.000(4) -0.003(3) 0.003(4)
C3C 0.033(4) 0.006(4) 0.019(4) 0.000(4) -0.006(3) 0.000(4)
C3D 0.035(4) 0.018(4) 0.021(3) 0.006(4) 0.001(3) 0.006(4)
C3E 0.022(3) 0.037(5) 0.028(4) -0.004(4) 0.000(3) -0.006(4)
C3F 0.027(4) 0.046(5) 0.028(4) 0.000(4) -0.005(3) -0.003(4)
C3S 0.024(5) 0.032(6) 0.034(7) 0.003(5) -0.012(5) -0.003(5)
C4A 0.020(3) 0.017(4) 0.027(3) 0.001(4) -0.007(3) -0.002(4)
C4B 0.022(3) 0.017(4) 0.018(3) -0.004(4) -0.001(3) 0.000(4)
C4C 0.021(3) 0.015(3) 0.020(3) 0.000(2) -0.002(2) -0.006(2)
C4D 0.028(3) 0.016(4) 0.020(4) 0.002(4) 0.003(3) 0.002(4)
C4E 0.021(3) 0.028(4) 0.022(3) -0.003(4) 0.002(3) 0.000(4)
C4F 0.027(3) 0.039(5) 0.020(4) 0.000(4) -0.006(3) -0.002(4)
C4S 0.035(7) 0.033(7) 0.022(8) -0.001(6) -0.007(5) -0.004(6)
C5A 0.017(4) 0.018(5) 0.034(4) -0.001(5) -0.006(3) -0.005(4)
C5B 0.025(3) 0.013(5) 0.018(5) 0.003(4) 0.000(3) 0.001(4)
C5C 0.016(6) 0.031(6) 0.034(4) 0.002(5) -0.011(4) -0.005(4)
C5D 0.022(4) 0.040(6) 0.024(4) 0.000(5) 0.006(4) 0.007(5)
C5E 0.024(3) 0.013(5) 0.022(5) 0.004(4) 0.002(3) -0.003(4)
C5F 0.032(4) 0.038(6) 0.018(5) 0.001(5) -0.002(3) 0.003(5)
C5S 0.017(5) 0.029(6) 0.036(7) 0.003(5) -0.003(4) 0.006(5)
C6A 0.027(6) 0.025(5) 0.037(5) -0.002(4) 0.002(4) -0.004(4)
C6B 0.025(4) 0.029(5) 0.025(6) -0.001(5) 0.006(3) 0.000(4)
C6C 0.023(5) 0.037(6) 0.033(5) 0.007(4) -0.005(4) 0.003(5)
C6D 0.013(5) 0.026(5) 0.028(4) -0.001(4) 0.003(3) 0.000(4)
C6E 0.025(4) 0.024(5) 0.016(6) 0.002(4) -0.011(4) 0.003(3)
C6F 0.031(4) 0.043(6) 0.038(7) 0.005(5) 0.007(5) 0.006(4)
C6S 0.027(7) 0.038(7) 0.063(11) -0.007(7) 0.015(6) 0.004(6)
C7A 0.031(5) 0.017(5) 0.037(6) 0.004(4) 0.002(4) 0.002(4)
C7B 0.026(4) 0.023(5) 0.034(6) -0.006(4) 0.003(4) 0.001(3)
C7C 0.024(5) 0.023(5) 0.033(5) 0.004(3) 0.001(4) 0.005(4)
C7D 0.015(5) 0.028(5) 0.025(4) -0.001(3) -0.006(4) -0.002(4)
C7E 0.027(5) 0.031(5) 0.018(5) 0.001(4) -0.009(4) -0.002(4)
C7F 0.033(5) 0.035(6) 0.043(5) 0.000(5) 0.002(5) 0.005(4)
C7S 0.023(5) 0.025(5) 0.029(6) 0.002(5) -0.008(4) 0.001(5)
C8A 0.025(4) 0.021(5) 0.036(6) -0.001(4) 0.011(4) -0.001(3)
C8B 0.019(5) 0.024(5) 0.035(6) -0.001(4) 0.009(4) -0.004(4)
C8C 0.028(6) 0.024(5) 0.026(5) 0.002(4) 0.013(5) 0.006(4)
C8D 0.023(5) 0.034(5) 0.021(5) 0.000(4) -0.005(4) -0.001(4)
C8E 0.020(5) 0.026(5) 0.022(4) 0.003(3) -0.005(4) 0.004(4)
C8F 0.044(6) 0.038(6) 0.040(5) -0.004(4) 0.000(5) 0.009(5)
C8S 0.035(7) 0.053(9) 0.042(9) 0.008(7) 0.006(6) -0.005(7)
C9A 0.027(4) 0.020(5) 0.031(6) 0.002(5) 0.004(4) -0.008(4)
C9B 0.016(5) 0.022(5) 0.031(5) -0.002(4) 0.000(4) -0.006(4)
C9C 0.029(6) 0.036(6) 0.029(6) 0.000(5) -0.001(5) -0.003(4)
C9D 0.026(4) 0.026(5) 0.022(6) -0.002(4) -0.001(4) -0.002(3)
C9E 0.022(5) 0.027(5) 0.023(4) 0.004(4) 0.004(3) -0.007(4)
C9F 0.029(6) 0.036(6) 0.043(5) -0.005(5) 0.003(4) 0.002(5)
C9S 0.029(6) 0.037(6) 0.037(8) 0.005(6) 0.000(5) 0.001(5)
C10A 0.028(3) 0.026(5) 0.022(5) 0.005(5) -0.001(3) -0.003(5)
C10B 0.017(4) 0.021(5) 0.030(3) -0.002(5) -0.003(3) -0.002(4)
C10C 0.031(4) 0.036(6) 0.020(5) -0.004(5) 0.000(4) -0.001(5)
C10D 0.027(3) 0.032(6) 0.022(5) -0.004(5) 0.004(3) 0.003(5)
C10E 0.019(4) 0.018(5) 0.024(4) -0.003(4) 0.006(3) 0.003(4)
C10F 0.023(4) 0.014(5) 0.029(4) -0.013(5) -0.011(3) 0.003(4)
C10S 0.022(7) 0.043(8) 0.062(13) 0.005(7) 0.003(7) 0.000(6)
C11A 0.026(3) 0.021(4) 0.021(3) 0.004(4) -0.002(3) 0.000(4)
C11B 0.021(3) 0.016(4) 0.026(3) 0.004(4) -0.005(3) -0.002(4)
C11C 0.023(3) 0.030(5) 0.018(3) -0.003(4) -0.007(3) -0.002(4)
C11D 0.023(3) 0.025(4) 0.025(3) 0.005(4) 0.006(3) 0.002(4)
C11E 0.026(3) 0.021(4) 0.022(4) -0.002(4) 0.003(3) 0.000(4)
C11F 0.029(3) 0.018(4) 0.026(4) -0.001(4) -0.009(3) 0.002(4)
C11S 0.039(6) 0.054(7) 0.031(7) 0.005(6) 0.002(5) -0.003(6)
C12A 0.028(4) 0.029(5) 0.023(4) 0.003(4) -0.006(3) -0.003(4)
C12B 0.022(3) 0.016(4) 0.026(3) -0.001(4) -0.006(3) 0.000(4)
C12C 0.025(4) 0.031(5) 0.023(4) 0.002(4) -0.007(3) 0.000(4)
C12D 0.025(3) 0.033(5) 0.032(4) -0.003(4) 0.007(3) 0.001(4)
C12E 0.033(4) 0.021(4) 0.022(4) -0.001(4) 0.002(3) -0.003(4)
C12F 0.036(4) 0.023(4) 0.026(4) -0.003(4) -0.008(3) 0.008(4)
C12S 0.031(8) 0.048(8) 0.059(11) 0.025(8) 0.007(6) 0.002(6)
C13A 0.019(4) 0.027(5) 0.025(4) -0.001(4) -0.003(3) 0.002(4)
C13B 0.026(4) 0.021(4) 0.021(3) 0.004(4) -0.004(3) -0.006(4)
C13C 0.023(4) 0.036(5) 0.026(4) 0.006(4) -0.003(3) 0.000(4)
C13D 0.022(4) 0.033(5) 0.034(4) 0.001(4) 0.002(3) 0.005(4)
C13E 0.034(4) 0.028(5) 0.022(4) 0.000(4) -0.004(3) -0.001(4)
C13F 0.038(4) 0.010(4) 0.025(4) -0.001(4) -0.003(3) 0.008(4)
C14A 0.016(4) 0.022(4) 0.020(3) -0.003(4) -0.001(2) 0.001(4)
C14B 0.020(3) 0.018(4) 0.019(4) 0.005(4) -0.001(2) -0.001(4)
C14C 0.024(4) 0.024(4) 0.023(3) 0.000(4) -0.001(3) -0.001(4)
C14D 0.019(4) 0.027(4) 0.030(3) 0.003(4) -0.002(3) 0.005(4)
C14E 0.029(3) 0.018(4) 0.023(4) -0.004(4) -0.002(3) 0.004(4)
C14F 0.029(3) 0.020(4) 0.025(4) -0.002(4) -0.001(3) 0.005(4)
C15A 0.020(3) 0.008(5) 0.019(3) -0.001(4) -0.001(2) -0.003(4)
C15B 0.020(3) 0.011(5) 0.022(4) 0.005(4) -0.001(3) 0.003(4)
C15C 0.023(3) 0.018(5) 0.024(3) 0.001(5) 0.001(3) 0.002(4)
C15D 0.025(3) 0.025(6) 0.033(3) -0.004(5) -0.006(3) -0.007(5)
C15E 0.031(3) 0.018(5) 0.029(4) 0.007(5) -0.007(3) -0.012(5)
C15F 0.028(3) 0.017(5) 0.024(4) -0.004(5) 0.002(2) -0.003(4)
C16A 0.022(3) 0.019(5) 0.018(3) 0.003(5) -0.002(2) 0.002(4)
C16B 0.019(4) 0.016(5) 0.021(3) -0.004(5) 0.001(3) -0.001(4)
C16C 0.028(3) 0.015(5) 0.025(4) -0.005(5) 0.000(3) -0.007(4)
C16D 0.032(3) 0.015(5) 0.028(4) 0.002(5) -0.008(3) 0.009(4)
C16E 0.022(3) 0.018(5) 0.030(3) -0.006(5) -0.007(3) -0.004(4)
C16F 0.023(3) 0.025(6) 0.026(3) 0.002(5) 0.003(3) 0.000(4)
C17A 0.019(3) 0.019(4) 0.026(3) 0.001(4) 0.002(2) 0.003(4)
C17B 0.021(3) 0.013(3) 0.019(3) -0.002(2) 0.000(2) 0.000(2)
C17C 0.025(3) 0.026(5) 0.026(4) 0.001(4) 0.002(3) 0.003(4)
C17D 0.034(4) 0.039(5) 0.048(4) 0.004(5) -0.018(3) 0.000(4)
C17E 0.038(3) 0.028(5) 0.042(4) -0.002(4) -0.017(3) -0.003(4)
C17F 0.031(3) 0.019(4) 0.032(4) -0.001(4) 0.006(3) -0.001(4)
C18A 0.019(3) 0.020(4) 0.024(4) 0.005(4) 0.002(3) 0.001(4)
C18B 0.030(4) 0.022(4) 0.021(5) -0.002(4) -0.001(4) 0.003(4)
C18C 0.024(3) 0.028(5) 0.035(4) -0.004(4) 0.003(3) 0.005(4)
C18D 0.035(4) 0.051(5) 0.055(5) 0.001(5) -0.022(4) 0.002(5)
C18E 0.045(4) 0.031(5) 0.043(4) 0.001(5) -0.019(4) 0.004(4)
C18F 0.034(4) 0.021(4) 0.032(4) 0.003(4) 0.006(3) -0.003(4)
C19A 0.024(4) 0.016(4) 0.025(4) -0.001(4) 0.004(3) 0.004(4)
C19B 0.031(4) 0.018(4) 0.026(4) 0.004(4) 0.000(3) 0.006(4)
C19C 0.026(4) 0.034(5) 0.037(4) -0.002(4) 0.006(3) 0.001(4)
C19D 0.042(5) 0.048(5) 0.058(5) -0.002(5) -0.026(3) 0.005(5)
C19E 0.045(4) 0.030(5) 0.050(4) -0.001(5) -0.024(4) 0.008(4)
C19F 0.035(4) 0.028(5) 0.038(4) -0.001(5) 0.011(3) 0.000(4)
C20A 0.028(4) 0.015(4) 0.026(4) -0.003(4) 0.002(3) 0.000(4)
C20B 0.027(4) 0.016(4) 0.028(4) 0.000(4) 0.002(3) 0.004(4)
C20C 0.032(4) 0.032(5) 0.034(4) 0.002(4) 0.005(3) 0.007(4)
C20D 0.048(4) 0.050(5) 0.052(5) -0.006(5) -0.027(4) 0.011(5)
C20E 0.037(4) 0.030(5) 0.054(5) -0.002(5) -0.022(3) 0.006(4)
C20F 0.028(4) 0.030(5) 0.041(5) 0.001(4) 0.011(3) 0.001(4)
C21A 0.027(4) 0.021(4) 0.025(4) -0.004(4) 0.001(3) 0.004(4)
C21B 0.021(4) 0.012(4) 0.027(4) 0.000(4) -0.001(4) -0.002(4)
C21C 0.033(4) 0.035(5) 0.026(4) 0.001(4) 0.001(3) 0.000(4)
C21D 0.049(4) 0.046(5) 0.045(4) -0.007(5) -0.022(4) 0.003(5)
C21E 0.032(3) 0.033(5) 0.051(4) -0.007(5) -0.019(3) 0.006(4)
C21F 0.028(3) 0.022(4) 0.037(4) 0.000(4) 0.007(3) 0.000(4)
C22A 0.024(3) 0.017(4) 0.027(3) -0.010(4) 0.002(3) 0.005(4)
C22B 0.017(3) 0.016(3) 0.019(3) -0.003(2) 0.001(2) 0.003(2)
C22C 0.030(3) 0.028(5) 0.026(4) 0.006(4) 0.000(3) 0.006(4)
C22D 0.040(3) 0.038(5) 0.044(4) -0.001(5) -0.019(3) 0.003(4)
C22E 0.031(3) 0.024(5) 0.045(4) -0.004(5) -0.015(3) 0.003(4)
C22F 0.027(3) 0.020(4) 0.031(4) -0.002(4) 0.007(3) 0.003(4)

loop_
_atom_type_symbol
_atom_type_description
_atom_type_scat_dispersion_real
_atom_type_scat_dispersion_imag
_atom_type_scat_source
C C 0.0181 0.0091 'International Tables Vol C Tables 4.2.6.8 and 6.1.1.4'
H H 0.0000 0.0000 'International Tables Vol C Tables 4.2.6.8 and 6.1.1.4'
N N 0.0311 0.0180 'International Tables Vol C Tables 4.2.6.8 and 6.1.1.4'
F F 0.0727 0.0534 'International Tables Vol C Tables 4.2.6.8 and 6.1.1.4'
P P 0.2955 0.4335 'International Tables Vol C Tables 4.2.6.8 and 6.1.1.4'
Au Au -4.4197 7.2980 'International Tables Vol C Tables 4.2.6.8 and 6.1.1.4'

loop_
_geom_angle_atom_site_label_1
_geom_angle_atom_site_label_2
_geom_angle_atom_site_label_3
_geom_angle
N4A Au1 N1A 96.6(5)
N4A Au1 N3A 82.6(5)
N1A Au1 N3A 177.3(4)
N4A Au1 N2A 176.8(5)
N1A Au1 N2A 81.8(5)
N3A Au1 N2A 99.2(5)
N1B Au2 N4B 97.1(5)
N1B Au2 N3B 176.3(4)
N4B Au2 N3B 82.0(4)
N1B Au2 N2B 82.3(5)
N4B Au2 N2B 177.5(4)
N3B Au2 N2B 98.8(5)
N1C Au3 N4C 98.3(6)
N1C Au3 N3C 177.8(5)
N4C Au3 N3C 79.9(5)
N1C Au3 N2C 82.1(6)
N4C Au3 N2C 177.6(5)
N3C Au3 N2C 99.7(6)
N4D Au4 N1D 97.2(5)
N4D Au4 N2D 175.5(4)
N1D Au4 N2D 82.1(5)
N4D Au4 N3D 81.9(5)
N1D Au4 N3D 176.1(5)
N2D Au4 N3D 99.2(5)
N4E Au5 N1E 97.1(5)
N4E Au5 N2E 177.1(5)
N1E Au5 N2E 81.6(5)
N4E Au5 N3E 81.9(6)
N1E Au5 N3E 175.7(4)
N2E Au5 N3E 99.6(5)
N2F Au6 N4F 178.4(5)
N2F Au6 N1F 83.2(6)
N4F Au6 N1F 96.1(6)
N2F Au6 N3F 98.5(6)
N4F Au6 N3F 82.3(6)
N1F Au6 N3F 175.5(5)
F4 P1 F5 88.7(6)
F4 P1 F2 179.2(7)
F5 P1 F2 91.1(6)
F4 P1 F1 91.3(6)
F5 P1 F1 89.6(6)
F2 P1 F1 89.4(6)
F4 P1 F3 89.5(6)
F5 P1 F3 90.0(6)
F2 P1 F3 89.7(6)
F1 P1 F3 179.0(7)
F4 P1 F6 91.1(6)
F5 P1 F6 179.6(7)
F2 P1 F6 89.2(6)
F1 P1 F6 90.1(6)
F3 P1 F6 90.3(6)
F9 P2 F12 90.2(7)
F9 P2 F7 179.0(8)
F12 P2 F7 90.8(6)
F9 P2 F10 88.8(7)
F12 P2 F10 89.8(6)
F7 P2 F10 90.9(5)
F9 P2 F8 91.0(6)
F12 P2 F8 90.5(5)
F7 P2 F8 89.3(5)
F10 P2 F8 179.7(6)
F9 P2 F11 90.8(8)
F12 P2 F11 178.8(7)
F7 P2 F11 88.3(6)
F10 P2 F11 89.5(7)
F8 P2 F11 90.2(6)
F18 P3 F15 90.3(7)
F18 P3 F14 90.1(7)
F15 P3 F14 90.2(6)
F18 P3 F13 90.6(7)
F15 P3 F13 178.9(7)
F14 P3 F13 90.4(6)
F18 P3 F16 90.8(6)
F15 P3 F16 89.7(6)
F14 P3 F16 179.1(7)
F13 P3 F16 89.7(6)
F18 P3 F17 179.5(6)
F15 P3 F17 90.0(6)
F14 P3 F17 90.3(6)
F13 P3 F17 89.1(6)
F16 P3 F17 88.8(6)
F23 P4 F20 91.8(6)
F23 P4 F19 91.8(6)
F20 P4 F19 90.3(6)
F23 P4 F22 89.9(6)
F20 P4 F22 178.3(6)
F19 P4 F22 90.2(5)
F23 P4 F21 89.6(6)
F20 P4 F21 90.9(5)
F19 P4 F21 178.2(6)
F22 P4 F21 88.6(6)
F23 P4 F24 177.2(7)
F20 P4 F24 90.0(6)
F19 P4 F24 90.3(6)
F22 P4 F24 88.3(6)
F21 P4 F24 88.2(6)
F26 P5 F28 178.7(6)
F26 P5 F30 90.3(6)
F28 P5 F30 90.8(6)
F26 P5 F25 90.6(6)
F28 P5 F25 90.2(5)
F30 P5 F25 89.6(5)
F26 P5 F27 89.0(5)
F28 P5 F27 90.2(5)
F30 P5 F27 89.7(5)
F25 P5 F27 179.2(5)
F26 P5 F29 88.6(7)
F28 P5 F29 90.4(7)
F30 P5 F29 178.5(7)
F25 P5 F29 91.5(6)
F27 P5 F29 89.2(6)
F31 P6 F35 91.8(6)
F31 P6 F34 90.0(6)
F35 P6 F34 90.6(6)
F31 P6 F32 90.4(6)
F35 P6 F32 90.6(6)
F34 P6 F32 178.7(6)
F31 P6 F33 178.8(7)
F35 P6 F33 89.4(6)
F34 P6 F33 90.0(6)
F32 P6 F33 89.5(5)
F31 P6 F36 89.7(6)
F35 P6 F36 178.5(6)
F34 P6 F36 90.0(6)
F32 P6 F36 88.8(5)
F33 P6 F36 89.1(6)
C1A N1A C4A 109.3(12)
C1A N1A Au1 140.0(9)
C4A N1A Au1 110.6(9)
C1B N1B C4B 107.1(12)
C1B N1B Au2 141.0(11)
C4B N1B Au2 111.8(9)
C4C N1C C1C 109.3(14)
C4C N1C Au3 112.0(11)
C1C N1C Au3 138.7(11)
C4D N1D C1D 108.1(15)
C4D N1D Au4 111.8(11)
C1D N1D Au4 139.8(12)
C1E N1E C4E 109.5(12)
C1E N1E Au5 139.0(11)
C4E N1E Au5 111.1(9)
C1F N1F C4F 108.0(15)
C1F N1F Au6 141.7(14)
C4F N1F Au6 109.9(11)
C5A N2A C6A 122.2(12)
C5A N2A Au1 112.0(9)
C6A N2A Au1 125.4(9)
C5B N2B C6B 121.8(13)
C5B N2B Au2 110.2(10)
C6B N2B Au2 127.7(10)
C5C N2C C6C 124.2(14)
C5C N2C Au3 109.6(11)
C6C N2C Au3 126.1(11)
C5D N2D C6D 118.5(13)
C5D N2D Au4 112.9(11)
C6D N2D Au4 128.5(10)
C5E N2E C6E 119.8(11)
C5E N2E Au5 113.7(9)
C6E N2E Au5 125.5(9)
C5F N2F C6F 117.0(14)
C5F N2F Au6 114.1(11)
C6F N2F Au6 128.2(11)
C10A N3A C9A 120.0(14)
C10A N3A Au1 112.5(11)
C9A N3A Au1 127.2(10)
C10B N3B C9B 120.4(11)
C10B N3B Au2 113.3(9)
C9B N3B Au2 125.9(9)
C10C N3C C9C 123.8(13)
C10C N3C Au3 112.2(10)
C9C N3C Au3 122.9(10)
C10D N3D C9D 121.6(12)
C10D N3D Au4 112.9(10)
C9D N3D Au4 125.1(9)
C10E N3E C9E 122.5(13)
C10E N3E Au5 111.1(11)
C9E N3E Au5 125.8(10)
C10F N3F C9F 117.9(14)
C10F N3F Au6 113.4(11)
C9F N3F Au6 128.6(12)
C14A N4A C11A 106.9(12)
C14A N4A Au1 141.4(11)
C11A N4A Au1 111.8(10)
C14B N4B C11B 108.2(12)
C14B N4B Au2 140.7(10)
C11B N4B Au2 110.9(9)
C11C N4C C14C 108.8(14)
C11C N4C Au3 112.4(11)
C14C N4C Au3 138.2(13)
C14D N4D C11D 108.2(12)
C14D N4D Au4 139.9(10)
C11D N4D Au4 110.8(9)
C14E N4E C11E 108.4(15)
C14E N4E Au5 139.4(12)
C11E N4E Au5 111.7(11)
C14F N4F C11F 106.2(15)
C14F N4F Au6 142.1(12)
C11F N4F Au6 111.7(12)
C15A N5A C17A 121.7(13)
C17B N5B C15B 118.2(13)
C15C N5C C17C 121.3(17)
C15E N5E C17E 121.1(18)
C15F N5F C17F 122.0(15)
C16A N6A C22A 120.3(13)
C16B N6B C22B 121.0(13)
C16C N6C C22C 117.2(14)
C16E N6E C22E 123.2(18)
C22F N6F C16F 120.1(17)
C15D N41 C17D 115.4(18)
C22D N42 C16D 117.5(18)
N1A C1A C2A 107.9(12)
N1A C1A C16A 131.5(13)
C2A C1A C16A 120.5(13)
C2B C1B N1B 109.1(14)
C2B C1B C16B 122.1(14)
N1B C1B C16B 128.8(13)
N1C C1C C2C 105.5(12)
N1C C1C C16C 132.6(15)
C2C C1C C16C 121.8(14)
N1D C1D C2D 105.8(15)
N1D C1D C16D 128.4(17)
C2D C1D C16D 125.7(17)
N1E C1E C16E 132.1(14)
N1E C1E C2E 107.2(14)
C16E C1E C2E 120.2(13)
N1F C1F C2F 109.2(18)
N1F C1F C16F 128.5(17)
C2F C1F C16F 122.3(17)
N1S C1S C2S 177.1(19)
C3A C2A C1A 108.3(13)
C3A C2A H2A 125.8
C1A C2A H2A 125.8
C1B C2B C3B 107.8(14)
C1B C2B H2B 126.1
C3B C2B H2B 126.1
C3C C2C C1C 107.4(13)
C3C C2C H2C 126.3
C1C C2C H2C 126.3
C3D C2D C1D 111.5(16)
C3D C2D H2D 124.3
C1D C2D H2D 124.3
C3E C2E C1E 108.2(13)
C3E C2E H2E 125.9
C1E C2E H2E 125.9
C3F C2F C1F 108.3(18)
C3F C2F H2F 125.8
C1F C2F H2F 125.8
C1S C2S H2SA 109.5
C1S C2S H2SB 109.5
H2SA C2S H2SB 109.5
C1S C2S H2SC 109.5
H2SA C2S H2SC 109.5
H2SB C2S H2SC 109.5
C2A C3A C4A 106.2(12)
C2A C3A H3A 126.9
C4A C3A H3A 126.9
C4B C3B C2B 108.4(15)
C4B C3B H3B 125.8
C2B C3B H3B 125.8
C4C C3C C2C 108.5(13)
C4C C3C H3C 125.7
C2C C3C H3C 125.7
C2D C3D C4D 104.0(15)
C2D C3D H3D 128.0
C4D C3D H3D 128.0
C2E C3E C4E 107.6(14)
C2E C3E H3E 126.2
C4E C3E H3E 126.2
C4F C3F C2F 104.1(17)
C4F C3F H3F 128.0
C2F C3F H3F 128.0
N2S C3S C4S 178.5(18)
C5A C4A N1A 116.7(12)
C5A C4A C3A 135.0(13)
N1A C4A C3A 108.3(12)
C5B C4B C3B 136.7(16)
C5B C4B N1B 115.3(13)
C3B C4B N1B 107.6(14)
C3C C4C N1C 109.2(14)
C3C C4C C5C 135.1(15)
N1C C4C C5C 115.7(15)
N1D C4D C3D 110.6(15)
N1D C4D C5D 117.4(16)
C3D C4D C5D 131.8(16)
N1E C4E C3E 107.4(12)
N1E C4E C5E 115.5(12)
C3E C4E C5E 136.9(14)
N1F C4F C5F 117.4(14)
N1F C4F C3F 109.9(16)
C5F C4F C3F 132.4(17)
C3S C4S H4SA 109.5
C3S C4S H4SB 109.5
H4SA C4S H4SB 109.5
C3S C4S H4SC 109.5
H4SA C4S H4SC 109.5
H4SB C4S H4SC 109.5
N2A C5A C4A 118.5(12)
N2A C5A H5A 120.7
C4A C5A H5A 120.7
N2B C5B C4B 120.1(15)
N2B C5B H5B 120.0
C4B C5B H5B 120.0
N2C C5C C4C 120.5(15)
N2C C5C H5C 119.7
C4C C5C H5C 119.7
N2D C5D C4D 115.7(15)
N2D C5D H5D 122.1
C4D C5D H5D 122.1
N2E C5E C4E 117.6(12)
N2E C5E H5E 121.2
C4E C5E H5E 121.2
N2F C5F C4F 115.0(14)
N2F C5F H5F 122.5
C4F C5F H5F 122.5
N3S C5S C6S 179.4(18)
N2A C6A C7A 112.0(11)
N2A C6A H6AA 109.2
C7A C6A H6AA 109.2
N2A C6A H6AB 109.2
C7A C6A H6AB 109.2
H6AA C6A H6AB 107.9
N2B C6B C7B 113.3(13)
N2B C6B H6BA 108.9
C7B C6B H6BA 108.9
N2B C6B H6BB 108.9
C7B C6B H6BB 108.9
H6BA C6B H6BB 107.7
N2C C6C C7C 113.4(12)
N2C C6C H6CA 108.9
C7C C6C H6CA 108.9
N2C C6C H6CB 108.9
C7C C6C H6CB 108.9
H6CA C6C H6CB 107.7
N2D C6D C7D 111.6(11)
N2D C6D H6DA 109.3
C7D C6D H6DA 109.3
N2D C6D H6DB 109.3
C7D C6D H6DB 109.3
H6DA C6D H6DB 108.0
N2E C6E C7E 112.4(10)
N2E C6E H6EA 109.1
C7E C6E H6EA 109.1
N2E C6E H6EB 109.1
C7E C6E H6EB 109.1
H6EA C6E H6EB 107.9
C7F C6F N2F 114.4(14)
C7F C6F H6FA 108.7
N2F C6F H6FA 108.7
C7F C6F H6FB 108.7
N2F C6F H6FB 108.7
H6FA C6F H6FB 107.6
C5S C6S H6SA 109.5
C5S C6S H6SB 109.5
H6SA C6S H6SB 109.5
C5S C6S H6SC 109.5
H6SA C6S H6SC 109.5
H6SB C6S H6SC 109.5
C8A C7A C6A 116.5(13)
C8A C7A H7AA 108.2
C6A C7A H7AA 108.2
C8A C7A H7AB 108.2
C6A C7A H7AB 108.2
H7AA C7A H7AB 107.3
C6B C7B C8B 114.9(11)
C6B C7B H7BA 108.5
C8B C7B H7BA 108.5
C6B C7B H7BB 108.5
C8B C7B H7BB 108.5
H7BA C7B H7BB 107.5
C6C C7C C8C 112.1(12)
C6C C7C H7CA 109.2
C8C C7C H7CA 109.2
C6C C7C H7CB 109.2
C8C C7C H7CB 109.2
H7CA C7C H7CB 107.9
C8D C7D C6D 114.1(11)
C8D C7D H7DA 108.7
C6D C7D H7DA 108.7
C8D C7D H7DB 108.7
C6D C7D H7DB 108.7
H7DA C7D H7DB 107.6
C8E C7E C6E 112.9(12)
C8E C7E H7EA 109.0
C6E C7E H7EA 109.0
C8E C7E H7EB 109.0
C6E C7E H7EB 109.0
H7EA C7E H7EB 107.8
C6F C7F C8F 114.7(17)
C6F C7F H7FA 108.6
C8F C7F H7FA 108.6
C6F C7F H7FB 108.6
C8F C7F H7FB 108.6
H7FA C7F H7FB 107.6
N4S C7S C8S 178.0(17)
C7A C8A C9A 114.3(11)
C7A C8A H8AA 108.7
C9A C8A H8AA 108.7
C7A C8A H8AB 108.7
C9A C8A H8AB 108.7
H8AA C8A H8AB 107.6
C9B C8B C7B 112.6(12)
C9B C8B H8BA 109.1
C7B C8B H8BA 109.1
C9B C8B H8BB 109.1
C7B C8B H8BB 109.1
H8BA C8B H8BB 107.8
C9C C8C C7C 115.1(14)
C9C C8C H8CA 108.5
C7C C8C H8CA 108.5
C9C C8C H8CB 108.5
C7C C8C H8CB 108.5
H8CA C8C H8CB 107.5
C7D C8D C9D 115.3(13)
C7D C8D H8DA 108.4
C9D C8D H8DA 108.4
C7D C8D H8DB 108.4
C9D C8D H8DB 108.4
H8DA C8D H8DB 107.5
C9E C8E C7E 116.3(11)
C9E C8E H8EA 108.2
C7E C8E H8EA 108.2
C9E C8E H8EB 108.2
C7E C8E H8EB 108.2
H8EA C8E H8EB 107.4
C9F C8F C7F 115.2(13)
C9F C8F H8FA 108.5
C7F C8F H8FA 108.5
C9F C8F H8FB 108.5
C7F C8F H8FB 108.5
H8FA C8F H8FB 107.5
C7S C8S H8SA 109.5
C7S C8S H8SB 109.5
H8SA C8S H8SB 109.5
C7S C8S H8SC 109.5
H8SA C8S H8SC 109.5
H8SB C8S H8SC 109.5
N3A C9A C8A 111.2(12)
N3A C9A H9AA 109.4
C8A C9A H9AA 109.4
N3A C9A H9AB 109.4
C8A C9A H9AB 109.4
H9AA C9A H9AB 108.0
N3B C9B C8B 115.3(10)
N3B C9B H9BA 108.5
C8B C9B H9BA 108.5
N3B C9B H9BB 108.5
C8B C9B H9BB 108.5
H9BA C9B H9BB 107.5
N3C C9C C8C 114.3(12)
N3C C9C H9CA 108.7
C8C C9C H9CA 108.7
N3C C9C H9CB 108.7
C8C C9C H9CB 108.7
H9CA C9C H9CB 107.6
N3D C9D C8D 113.4(10)
N3D C9D H9DA 108.9
C8D C9D H9DA 108.9
N3D C9D H9DB 108.9
C8D C9D H9DB 108.9
H9DA C9D H9DB 107.7
N3E C9E C8E 111.9(12)
N3E C9E H9EA 109.2
C8E C9E H9EA 109.2
N3E C9E H9EB 109.2
C8E C9E H9EB 109.2
H9EA C9E H9EB 107.9
N3F C9F C8F 111.3(14)
N3F C9F H9FA 109.4
C8F C9F H9FA 109.4
N3F C9F H9FB 109.4
C8F C9F H9FB 109.4
H9FA C9F H9FB 108.0
N5S C9S C10S 179(2)
N3A C10A C11A 117.9(15)
N3A C10A H10A 121.1
C11A C10A H10A 121.1
N3B C10B C11B 117.3(12)
N3B C10B H10B 121.4
C11B C10B H10B 121.4
N3C C10C C11C 120.2(15)
N3C C10C H10C 119.9
C11C C10C H10C 119.9
N3D C10D C11D 118.4(13)
N3D C10D H10D 120.8
C11D C10D H10D 120.8
N3E C10E C11E 120.3(15)
N3E C10E H10E 119.9
C11E C10E H10E 119.9
N3F C10F C11F 117.1(14)
N3F C10F H10F 121.5
C11F C10F H10F 121.5
C9S C10S H10G 109.5
C9S C10S H10H 109.5
H10G C10S H10H 109.5
C9S C10S H10I 109.5
H10G C10S H10I 109.5
H10H C10S H10I 109.5
N4A C11A C12A 110.0(14)
N4A C11A C10A 115.2(13)
C12A C11A C10A 134.5(16)
C12B C11B N4B 107.8(12)
C12B C11B C10B 135.9(13)
N4B C11B C10B 116.1(12)
C12C C11C C10C 136.4(16)
C12C C11C N4C 108.2(15)
C10C C11C N4C 114.0(14)
C10D C11D N4D 115.3(12)
C10D C11D C12D 136.3(14)
N4D C11D C12D 108.4(13)
C12E C11E N4E 108.6(15)
C12E C11E C10E 136.7(17)
N4E C11E C10E 114.7(16)
C12F C11F N4F 109.1(15)
C12F C11F C10F 135.1(16)
N4F C11F C10F 115.5(16)
N6S C11S C12S 174(2)
C13A C12A C11A 105.9(15)
C13A C12A H12A 127.1
C11A C12A H12A 127.1
C11B C12B C13B 107.5(12)
C11B C12B H12B 126.3
C13B C12B H12B 126.3
C11C C12C C13C 107.1(17)
C11C C12C H12C 126.5
C13C C12C H12C 126.5
C13D C12D C11D 105.5(14)
C13D C12D H12D 127.3
C11D C12D H12D 127.3
C11E C12E C13E 108.7(15)
C11E C12E H12E 125.6
C13E C12E H12E 125.6
C11F C12F C13F 108.6(15)
C11F C12F H12F 125.7
C13F C12F H12F 125.7
C11S C12S H12G 109.5
C11S C12S H12H 109.5
H12G C12S H12H 109.5
C11S C12S H12I 109.5
H12G C12S H12I 109.5
H12H C12S H12I 109.5
C12A C13A C14A 109.0(14)
C12A C13A H13A 125.5
C14A C13A H13A 125.5
C12B C13B C14B 107.9(13)
C12B C13B H13B 126.1
C14B C13B H13B 126.1
C14C C13C C12C 108.9(17)
C14C C13C H13C 125.5
C12C C13C H13C 125.5
C12D C13D C14D 112.0(14)
C12D C13D H13D 124.0
C14D C13D H13D 124.0
C14E C13E C12E 105.7(15)
C14E C13E H13E 127.1
C12E C13E H13E 127.1
C12F C13F C14F 105.7(14)
C12F C13F H13F 127.2
C14F C13F H13F 127.2
N4A C14A C13A 108.0(14)
N4A C14A C15A 129.3(13)
C13A C14A C15A 122.5(14)
N4B C14B C13B 108.5(12)
N4B C14B C15B 128.8(13)
C13B C14B C15B 122.6(13)
N4C C14C C13C 106.6(17)
N4C C14C C15C 130.1(16)
C13C C14C C15C 123.1(16)
C13D C14D N4D 105.9(14)
C13D C14D C15D 125.8(14)
N4D C14D C15D 127.9(14)
N4E C14E C13E 108.6(15)
N4E C14E C15E 129.9(16)
C13E C14E C15E 121.3(16)
N4F C14F C13F 110.3(14)
N4F C14F C15F 127.6(15)
C13F C14F C15F 122.1(15)
N5A C15A C14A 111.3(13)
N5A C15A C16A 116.3(14)
C14A C15A C16A 132.4(13)
N5B C15B C16B 121.4(14)
N5B C15B C14B 106.9(13)
C16B C15B C14B 131.7(14)
N5C C15C C16C 118.2(16)
N5C C15C C14C 109.1(16)
C16C C15C C14C 132.7(15)
N41 C15D C16D 122.4(16)
N41 C15D C14D 106.2(15)
C16D C15D C14D 131.3(15)
N5E C15E C14E 108.5(17)
N5E C15E C16E 120.8(15)
C14E C15E C16E 130.7(16)
N5F C15F C16F 119.0(15)
N5F C15F C14F 109.4(15)
C16F C15F C14F 131.5(15)
N6A C16A C15A 121.1(13)
N6A C16A C1A 110.4(13)
C15A C16A C1A 128.5(14)
N6B C16B C15B 119.1(15)
N6B C16B C1B 109.3(13)
C15B C16B C1B 131.6(14)
N6C C16C C15C 120.9(14)
N6C C16C C1C 110.7(14)
C15C C16C C1C 128.5(15)
N42 C16D C15D 118.5(15)
N42 C16D C1D 108.5(16)
C15D C16D C1D 133.0(16)
N6E C16E C1E 113.2(15)
N6E C16E C15E 116.6(15)
C1E C16E C15E 130.2(14)
N6F C16F C15F 119.3(17)
N6F C16F C1F 108.8(16)
C15F C16F C1F 131.9(15)
N5A C17A C18A 120.1(13)
N5A C17A C22A 120.0(13)
C18A C17A C22A 119.9(14)
N5B C17B C22B 120.9(14)
N5B C17B C18B 118.1(14)
C22B C17B C18B 121.0(13)
N5C C17C C22C 118.0(15)
N5C C17C C18C 120.2(17)
C22C C17C C18C 121.6(16)
C22D C17D N41 122.2(19)
C22D C17D C18D 121(2)
N41 C17D C18D 116(2)
N5E C17E C18E 124(2)
N5E C17E C22E 119.3(18)
C18E C17E C22E 116.1(18)
N5F C17F C18F 122.2(16)
N5F C17F C22F 118.3(15)
C18F C17F C22F 119.6(14)
C19A C18A C17A 121.9(14)
C19A C18A H18A 119.0
C17A C18A H18A 119.0
C19B C18B C17B 118.0(14)
C19B C18B H18B 121.0
C17B C18B H18B 121.0
C19C C18C C17C 117.8(17)
C19C C18C H18C 121.1
C17C C18C H18C 121.1
C19D C18D C17D 115(2)
C19D C18D H18D 122.4
C17D C18D H18D 122.4
C17E C18E C19E 119(2)
C17E C18E H18E 120.5
C19E C18E H18E 120.5
C19F C18F C17F 119.4(16)
C19F C18F H18F 120.3
C17F C18F H18F 120.3
C18A C19A C20A 117.3(13)
C18A C19A H19A 121.4
C20A C19A H19A 121.4
C18B C19B C20B 120.1(14)
C18B C19B H19B 120.0
C20B C19B H19B 120.0
C18C C19C C20C 122.4(17)
C18C C19C H19C 118.8
C20C C19C H19C 118.8
C20D C19D C18D 121(2)
C20D C19D H19D 119.4
C18D C19D H19D 119.4
C20E C19E C18E 122.6(19)
C20E C19E H19E 118.7
C18E C19E H19E 118.7
C18F C19F C20F 122.5(16)
C18F C19F H19F 118.7
C20F C19F H19F 118.7
C21A C20A C19A 121.3(15)
C21A C20A H20A 119.4
C19A C20A H20A 119.4
C21B C20B C19B 122.7(13)
C21B C20B H20B 118.7
C19B C20B H20B 118.7
C19C C20C C21C 121.3(16)
C19C C20C H20C 119.3
C21C C20C H20C 119.3
C21D C20D C19D 125(2)
C21D C20D H20D 117.7
C19D C20D H20D 117.7
C21E C20E C19E 118.6(19)
C21E C20E H20E 120.7
C19E C20E H20E 120.7
C21F C20F C19F 118.3(16)
C21F C20F H20F 120.8
C19F C20F H20F 120.8
C20A C21A C22A 121.0(16)
C20A C21A H21A 119.5
C22A C21A H21A 119.5
C20B C21B C22B 119.0(13)
C20B C21B H21B 120.5
C22B C21B H21B 120.5
C20C C21C C22C 117.5(15)
C20C C21C H21C 121.3
C22C C21C H21C 121.3
C20D C21D C22D 117(2)
C20D C21D H21D 121.7
C22D C21D H21D 121.7
C20E C21E C22E 123(2)
C20E C21E H21E 118.4
C22E C21E H21E 118.4
C20F C21F C22F 120.4(18)
C20F C21F H21F 119.8
C22F C21F H21F 119.8
N6A C22A C17A 120.5(15)
N6A C22A C21A 120.9(15)
C17A C22A C21A 118.6(14)
N6B C22B C17B 119.4(12)
N6B C22B C21B 121.2(12)
C17B C22B C21B 119.3(13)
N6C C22C C17C 124.1(16)
N6C C22C C21C 116.4(15)
C17C C22C C21C 119.4(15)
C17D C22D N42 123(2)
C17D C22D C21D 121(2)
N42 C22D C21D 115(2)
N6E C22E C21E 121(2)
N6E C22E C17E 118.9(17)
C21E C22E C17E 120.3(18)
N6F C22F C21F 119.0(17)
N6F C22F C17F 121.3(15)
C21F C22F C17F 119.7(16)

loop_
_geom_bond_atom_site_label_1
_geom_bond_atom_site_label_2
_geom_bond_distance
Au1 N4A 1.976(12)
Au1 N1A 1.990(12)
Au1 N3A 2.018(14)
Au1 N2A 2.028(11)
Au2 N1B 1.972(12)
Au2 N4B 1.980(12)
Au2 N3B 2.025(11)
Au2 N2B 2.033(13)
Au3 N1C 1.973(15)
Au3 N4C 1.982(14)
Au3 N3C 2.028(13)
Au3 N2C 2.064(13)
Au4 N4D 1.975(11)
Au4 N1D 1.997(14)
Au4 N2D 2.011(12)
Au4 N3D 2.015(12)
Au5 N4E 1.974(14)
Au5 N1E 2.002(11)
Au5 N2E 2.012(11)
Au5 N3E 2.045(12)
Au6 N2F 1.967(14)
Au6 N4F 1.985(16)
Au6 N1F 1.993(14)
Au6 N3F 2.004(13)
P1 F4 1.579(11)
P1 F5 1.583(9)
P1 F2 1.592(11)
P1 F1 1.593(11)
P1 F3 1.594(12)
P1 F6 1.608(10)
P2 F9 1.573(11)
P2 F12 1.579(10)
P2 F7 1.600(10)
P2 F10 1.607(9)
P2 F8 1.611(9)
P2 F11 1.650(12)
P3 F18 1.581(10)
P3 F15 1.584(11)
P3 F14 1.595(9)
P3 F13 1.599(12)
P3 F16 1.602(9)
P3 F17 1.609(9)
P4 F23 1.587(11)
P4 F20 1.592(10)
P4 F19 1.603(10)
P4 F22 1.610(10)
P4 F21 1.619(9)
P4 F24 1.622(12)
P5 F26 1.576(10)
P5 F28 1.582(9)
P5 F30 1.590(9)
P5 F25 1.592(9)
P5 F27 1.606(9)
P5 F29 1.609(10)
P6 F31 1.572(10)
P6 F35 1.584(10)
P6 F34 1.597(13)
P6 F32 1.598(11)
P6 F33 1.605(10)
P6 F36 1.614(9)
N1A C1A 1.343(18)
N1A C4A 1.394(17)
N1B C1B 1.380(19)
N1B C4B 1.42(2)
N1C C4C 1.37(2)
N1C C1C 1.38(2)
N1D C4D 1.34(2)
N1D C1D 1.35(2)
N1E C1E 1.322(18)
N1E C4E 1.381(18)
N1F C1F 1.33(2)
N1F C4F 1.40(2)
N1S C1S 1.10(2)
N2A C5A 1.303(18)
N2A C6A 1.496(18)
N2B C5B 1.347(19)
N2B C6B 1.444(19)
N2C C5C 1.29(2)
N2C C6C 1.45(2)
N2D C5D 1.32(2)
N2D C6D 1.45(2)
N2E C5E 1.282(17)
N2E C6E 1.468(15)
N2F C5F 1.35(2)
N2F C6F 1.49(2)
N2S C3S 1.15(3)
N3A C10A 1.304(19)
N3A C9A 1.488(19)
N3B C10B 1.295(18)
N3B C9B 1.467(17)
N3C C10C 1.26(2)
N3C C9C 1.493(19)
N3D C10D 1.286(18)
N3D C9D 1.492(17)
N3E C10E 1.28(2)
N3E C9E 1.49(2)
N3F C10F 1.32(2)
N3F C9F 1.48(2)
N3S C5S 1.119(18)
N4A C14A 1.36(2)
N4A C11A 1.39(2)
N4B C14B 1.347(19)
N4B C11B 1.406(17)
N4C C11C 1.37(2)
N4C C14C 1.37(2)
N4D C14D 1.393(18)
N4D C11D 1.409(18)
N4E C14E 1.38(2)
N4E C11E 1.40(2)
N4F C14F 1.35(2)
N4F C11F 1.41(2)
N4S C7S 1.126(19)
N5A C15A 1.360(19)
N5A C17A 1.36(2)
N5B C17B 1.337(19)
N5B C15B 1.34(2)
N5C C15C 1.34(2)
N5C C17C 1.35(2)
N5E C15E 1.33(2)
N5E C17E 1.34(3)
N5F C15F 1.33(2)
N5F C17F 1.34(2)
N5S C9S 1.10(3)
N6A C16A 1.33(2)
N6A C22A 1.36(2)
N6B C16B 1.327(19)
N6B C22B 1.330(19)
N6C C16C 1.34(2)
N6C C22C 1.34(2)
N6E C16E 1.33(2)
N6E C22E 1.35(3)
N6F C22F 1.32(2)
N6F C16F 1.35(2)
N6S C11S 1.16(2)
N41 C15D 1.34(2)
N41 C17D 1.38(3)
N42 C22D 1.35(3)
N42 C16D 1.35(2)
C1A C2A 1.42(2)
C1A C16A 1.480(19)
C1B C2B 1.37(2)
C1B C16B 1.48(2)
C1C C2C 1.45(2)
C1C C16C 1.46(2)
C1D C2D 1.42(3)
C1D C16D 1.49(2)
C1E C16E 1.43(2)
C1E C2E 1.44(2)
C1F C2F 1.42(3)
C1F C16F 1.49(3)
C1S C2S 1.48(2)
C2A C3A 1.39(2)
C2A H2A 0.9500
C2B C3B 1.40(2)
C2B H2B 0.9500
C2C C3C 1.37(2)
C2C H2C 0.9500
C2D C3D 1.32(3)
C2D H2D 0.9500
C2E C3E 1.33(2)
C2E H2E 0.9500
C2F C3F 1.42(3)
C2F H2F 0.9500
C2S H2SA 0.9800
C2S H2SB 0.9800
C2S H2SC 0.9800
C3A C4A 1.41(2)
C3A H3A 0.9500
C3B C4B 1.37(2)
C3B H3B 0.9500
C3C C4C 1.37(2)
C3C H3C 0.9500
C3D C4D 1.42(3)
C3D H3D 0.9500
C3E C4E 1.40(2)
C3E H3E 0.9500
C3F C4F 1.42(3)
C3F H3F 0.9500
C3S C4S 1.43(3)
C4A C5A 1.38(2)
C4B C5B 1.35(2)
C4C C5C 1.40(2)
C4D C5D 1.44(3)
C4E C5E 1.429(19)
C4F C5F 1.41(2)
C4S H4SA 0.9800
C4S H4SB 0.9800
C4S H4SC 0.9800
C5A H5A 0.9500
C5B H5B 0.9500
C5C H5C 0.9500
C5D H5D 0.9500
C5E H5E 0.9500
C5F H5F 0.9500
C5S C6S 1.48(2)
C6A C7A 1.51(2)
C6A H6AA 0.9900
C6A H6AB 0.9900
C6B C7B 1.51(2)
C6B H6BA 0.9900
C6B H6BB 0.9900
C6C C7C 1.50(2)
C6C H6CA 0.9900
C6C H6CB 0.9900
C6D C7D 1.56(2)
C6D H6DA 0.9900
C6D H6DB 0.9900
C6E C7E 1.524(18)
C6E H6EA 0.9900
C6E H6EB 0.9900
C6F C7F 1.48(2)
C6F H6FA 0.9900
C6F H6FB 0.9900
C6S H6SA 0.9800
C6S H6SB 0.9800
C6S H6SC 0.9800
C7A C8A 1.48(2)
C7A H7AA 0.9900
C7A H7AB 0.9900
C7B C8B 1.56(2)
C7B H7BA 0.9900
C7B H7BB 0.9900
C7C C8C 1.57(2)
C7C H7CA 0.9900
C7C H7CB 0.9900
C7D C8D 1.49(2)
C7D H7DA 0.9900
C7D H7DB 0.9900
C7E C8E 1.52(2)
C7E H7EA 0.9900
C7E H7EB 0.9900
C7F C8F 1.55(3)
C7F H7FA 0.9900
C7F H7FB 0.9900
C7S C8S 1.49(2)
C8A C9A 1.52(2)
C8A H8AA 0.9900
C8A H8AB 0.9900
C8B C9B 1.543(19)
C8B H8BA 0.9900
C8B H8BB 0.9900
C8C C9C 1.49(2)
C8C H8CA 0.9900
C8C H8CB 0.9900
C8D C9D 1.510(18)
C8D H8DA 0.9900
C8D H8DB 0.9900
C8E C9E 1.50(2)
C8E H8EA 0.9900
C8E H8EB 0.9900
C8F C9F 1.50(2)
C8F H8FA 0.9900
C8F H8FB 0.9900
C8S H8SA 0.9800
C8S H8SB 0.9800
C8S H8SC 0.9800
C9A H9AA 0.9900
C9A H9AB 0.9900
C9B H9BA 0.9900
C9B H9BB 0.9900
C9C H9CA 0.9900
C9C H9CB 0.9900
C9D H9DA 0.9900
C9D H9DB 0.9900
C9E H9EA 0.9900
C9E H9EB 0.9900
C9F H9FA 0.9900
C9F H9FB 0.9900
C9S C10S 1.49(3)
C10A C11A 1.43(2)
C10A H10A 0.9500
C10B C11B 1.412(19)
C10B H10B 0.9500
C10C C11C 1.37(2)
C10C H10C 0.9500
C10D C11D 1.39(2)
C10D H10D 0.9500
C10E C11E 1.40(3)
C10E H10E 0.9500
C10F C11F 1.41(2)
C10F H10F 0.9500
C10S H10G 0.9800
C10S H10H 0.9800
C10S H10I 0.9800
C11A C12A 1.40(2)
C11B C12B 1.38(2)
C11C C12C 1.37(2)
C11D C12D 1.41(2)
C11E C12E 1.36(3)
C11F C12F 1.36(3)
C11S C12S 1.45(3)
C12A C13A 1.36(2)
C12A H12A 0.9500
C12B C13B 1.39(2)
C12B H12B 0.9500
C12C C13C 1.38(3)
C12C H12C 0.9500
C12D C13D 1.37(2)
C12D H12D 0.9500
C12E C13E 1.43(3)
C12E H12E 0.9500
C12F C13F 1.38(2)
C12F H12F 0.9500
C12S H12G 0.9800
C12S H12H 0.9800
C12S H12I 0.9800
C13A C14A 1.42(2)
C13A H13A 0.9500
C13B C14B 1.40(2)
C13B H13B 0.9500
C13C C14C 1.38(3)
C13C H13C 0.9500
C13D C14D 1.39(2)
C13D H13D 0.9500
C13E C14E 1.41(3)
C13E H13E 0.9500
C13F C14F 1.41(2)
C13F H13F 0.9500
C14A C15A 1.45(2)
C14B C15B 1.52(2)
C14C C15C 1.48(3)
C14D C15D 1.48(2)
C14E C15E 1.45(2)
C14F C15F 1.50(2)
C15A C16A 1.48(2)
C15B C16B 1.41(2)
C15C C16C 1.44(2)
C15D C16D 1.42(3)
C15E C16E 1.49(3)
C15F C16F 1.43(3)
C17A C18A 1.382(19)
C17A C22A 1.40(2)
C17B C22B 1.42(2)
C17B C18B 1.43(2)
C17C C22C 1.37(2)
C17C C18C 1.42(2)
C17D C22D 1.30(3)
C17D C18D 1.45(3)
C17E C18E 1.38(3)
C17E C22E 1.46(3)
C17F C18F 1.41(2)
C17F C22F 1.42(3)
C18A C19A 1.377(19)
C18A H18A 0.9500
C18B C19B 1.40(2)
C18B H18B 0.9500
C18C C19C 1.36(3)
C18C H18C 0.9500
C18D C19D 1.42(3)
C18D H18D 0.9500
C18E C19E 1.45(3)
C18E H18E 0.9500
C18F C19F 1.33(2)
C18F H18F 0.9500
C19A C20A 1.44(2)
C19A H19A 0.9500
C19B C20B 1.42(2)
C19B H19B 0.9500
C19C C20C 1.36(3)
C19C H19C 0.9500
C19D C20D 1.35(3)
C19D H19D 0.9500
C19E C20E 1.38(3)
C19E H19E 0.9500
C19F C20F 1.44(3)
C19F H19F 0.9500
C20A C21A 1.34(2)
C20A H20A 0.9500
C20B C21B 1.35(2)
C20B H20B 0.9500
C20C C21C 1.41(2)
C20C H20C 0.9500
C20D C21D 1.29(3)
C20D H20D 0.9500
C20E C21E 1.30(3)
C20E H20E 0.9500
C20F C21F 1.38(3)
C20F H20F 0.9500
C21A C22A 1.41(2)
C21A H21A 0.9500
C21B C22B 1.433(18)
C21B H21B 0.9500
C21C C22C 1.43(2)
C21C H21C 0.9500
C21D C22D 1.49(3)
C21D H21D 0.9500
C21E C22E 1.42(3)
C21E H21E 0.9500
C21F C22F 1.40(2)
C21F H21F 0.9500

loop_
_geom_torsion_atom_site_label_1
_geom_torsion_atom_site_label_2
_geom_torsion_atom_site_label_3
_geom_torsion_atom_site_label_4
_geom_torsion
N4A Au1 N1A C1A -2.1(13)
N2A Au1 N1A C1A -179.3(13)
N4A Au1 N1A C4A -177.6(8)
N2A Au1 N1A C4A 5.1(7)
N4B Au2 N1B C1B 0.7(13)
N2B Au2 N1B C1B 178.3(13)
N4B Au2 N1B C4B 177.3(8)
N2B Au2 N1B C4B -5.1(8)
N4C Au3 N1C C4C -179.2(8)
N2C Au3 N1C C4C -1.6(8)
N4C Au3 N1C C1C 2.7(13)
N2C Au3 N1C C1C -179.7(13)
N4D Au4 N1D C4D -178.1(8)
N2D Au4 N1D C4D -2.6(8)
N4D Au4 N1D C1D 9.3(14)
N2D Au4 N1D C1D -175.2(15)
N4E Au5 N1E C1E 5.3(14)
N2E Au5 N1E C1E -177.3(14)
N4E Au5 N1E C4E 177.0(9)
N2E Au5 N1E C4E -5.6(9)
N2F Au6 N1F C1F 171.8(16)
N4F Au6 N1F C1F -6.7(16)
N2F Au6 N1F C4F -0.4(10)
N4F Au6 N1F C4F -179.0(10)
N1A Au1 N2A C5A -4.2(9)
N3A Au1 N2A C5A 173.3(9)
N1A Au1 N2A C6A 168.1(10)
N3A Au1 N2A C6A -14.4(10)
N1B Au2 N2B C5B 3.0(8)
N3B Au2 N2B C5B -173.5(8)
N1B Au2 N2B C6B -171.0(11)
N3B Au2 N2B C6B 12.5(11)
N1C Au3 N2C C5C 2.0(9)
N3C Au3 N2C C5C -176.9(9)
N1C Au3 N2C C6C -174.0(11)
N3C Au3 N2C C6C 7.1(11)
N1D Au4 N2D C5D 3.1(10)
N3D Au4 N2D C5D -173.2(10)
N1D Au4 N2D C6D -173.0(11)
N3D Au4 N2D C6D 10.8(11)
N1E Au5 N2E C5E 2.4(8)
N3E Au5 N2E C5E -173.4(8)
N1E Au5 N2E C6E -165.8(10)
N3E Au5 N2E C6E 18.4(10)
N1F Au6 N2F C5F 3.4(10)
N3F Au6 N2F C5F -172.4(10)
N1F Au6 N2F C6F -167.4(13)
N3F Au6 N2F C6F 16.9(13)
N4A Au1 N3A C10A -1.8(10)
N2A Au1 N3A C10A 175.5(9)
N4A Au1 N3A C9A 171.1(11)
N2A Au1 N3A C9A -11.5(11)
N4B Au2 N3B C10B 4.8(9)
N2B Au2 N3B C10B -172.8(9)
N4B Au2 N3B C9B -167.8(10)
N2B Au2 N3B C9B 14.6(10)
N4C Au3 N3C C10C 3.2(10)
N2C Au3 N3C C10C -174.4(10)
N4C Au3 N3C C9C -164.7(11)
N2C Au3 N3C C9C 17.7(11)
N4D Au4 N3D C10D 4.0(9)
N2D Au4 N3D C10D -171.6(9)
N4D Au4 N3D C9D -168.3(10)
N2D Au4 N3D C9D 16.1(10)
N4E Au5 N3E C10E 1.6(9)
N2E Au5 N3E C10E -175.8(8)
N4E Au5 N3E C9E -170.5(10)
N2E Au5 N3E C9E 12.1(10)
N2F Au6 N3F C10F -177.4(9)
N4F Au6 N3F C10F 1.1(9)
N2F Au6 N3F C9F 7.2(13)
N4F Au6 N3F C9F -174.2(12)
N1A Au1 N4A C14A 1.2(14)
N3A Au1 N4A C14A -176.3(14)
N1A Au1 N4A C11A -179.4(8)
N3A Au1 N4A C11A 3.1(9)
N1B Au2 N4B C14B 2.7(14)
N3B Au2 N4B C14B 179.1(14)
N1B Au2 N4B C11B 176.8(8)
N3B Au2 N4B C11B -6.8(8)
N1C Au3 N4C C11C 172.6(9)
N3C Au3 N4C C11C -8.6(9)
N1C Au3 N4C C14C 3.0(14)
N3C Au3 N4C C14C -178.3(14)
N1D Au4 N4D C14D 10.4(14)
N3D Au4 N4D C14D -173.4(14)
N1D Au4 N4D C11D 176.5(8)
N3D Au4 N4D C11D -7.3(8)
N1E Au5 N4E C14E 10.3(14)
N3E Au5 N4E C14E -173.9(14)
N1E Au5 N4E C11E 179.9(8)
N3E Au5 N4E C11E -4.3(8)
N1F Au6 N4F C14F 2.4(15)
N3F Au6 N4F C14F 178.1(15)
N1F Au6 N4F C11F -177.4(8)
N3F Au6 N4F C11F -1.7(8)
C4A N1A C1A C2A 1.7(13)
Au1 N1A C1A C2A -173.9(9)
C4A N1A C1A C16A -178.2(12)
C4B N1B C1B C2B 1.4(13)
Au2 N1B C1B C2B 178.2(10)
C4B N1B C1B C16B -178.2(12)
Au2 N1B C1B C16B -1(2)
C4C N1C C1C C2C 0.3(13)
Au3 N1C C1C C2C 178.5(9)
C4C N1C C1C C16C -177.2(12)
Au3 N1C C1C C16C 1(2)
C4D N1D C1D C2D -0.8(14)
Au4 N1D C1D C2D 172.0(10)
C4D N1D C1D C16D 174.6(12)
Au4 N1D C1D C16D -13(2)
C4E N1E C1E C16E 173.8(13)
Au5 N1E C1E C16E -14(2)
C4E N1E C1E C2E 1.3(15)
Au5 N1E C1E C2E 173.1(11)
C4F N1F C1F C2F -6.5(16)
Au6 N1F C1F C2F -178.8(12)
C4F N1F C1F C16F 174.1(13)
Au6 N1F C1F C16F 2(2)
N1A C1A C2A C3A -1.7(14)
C16A C1A C2A C3A 178.1(11)
N1B C1B C2B C3B -0.6(15)
C16B C1B C2B C3B 179.1(11)
N1C C1C C2C C3C 0.8(13)
C16C C1C C2C C3C 178.7(11)
N1D C1D C2D C3D 0.1(15)
C16D C1D C2D C3D -175.5(12)
N1E C1E C2E C3E 0.2(16)
C16E C1E C2E C3E -173.3(12)
N1F C1F C2F C3F 3.2(17)
C16F C1F C2F C3F -177.3(13)
C1A C2A C3A C4A 1.1(14)
C1B C2B C3B C4B -0.5(15)
C1C C2C C3C C4C -1.6(13)
C1D C2D C3D C4D 0.6(14)
C1E C2E C3E C4E -1.7(16)
C1F C2F C3F C4F 1.4(17)
C1A N1A C4A C5A 177.5(11)
Au1 N1A C4A C5A -5.5(13)
C1A N1A C4A C3A -1.0(13)
Au1 N1A C4A C3A 176.0(8)
C2A C3A C4A C5A -178.2(14)
C2A C3A C4A N1A -0.1(13)
C2B C3B C4B C5B 173.4(14)
C2B C3B C4B N1B 1.4(14)
C1B N1B C4B C5B -175.7(10)
Au2 N1B C4B C5B 6.6(12)
C1B N1B C4B C3B -1.7(13)
Au2 N1B C4B C3B -179.5(8)
C2C C3C C4C N1C 1.8(13)
C2C C3C C4C C5C -179.4(13)
C1C N1C C4C C3C -1.4(13)
Au3 N1C C4C C3C 179.9(8)
C1C N1C C4C C5C 179.7(11)
Au3 N1C C4C C5C 1.0(13)
C1D N1D C4D C3D 1.2(14)
Au4 N1D C4D C3D -173.8(8)
C1D N1D C4D C5D 176.8(11)
Au4 N1D C4D C5D 1.8(14)
C2D C3D C4D N1D -1.1(14)
C2D C3D C4D C5D -175.9(13)
C1E N1E C4E C3E -2.4(15)
Au5 N1E C4E C3E -176.6(9)
C1E N1E C4E C5E -177.8(11)
Au5 N1E C4E C5E 8.0(14)
C2E C3E C4E N1E 2.5(16)
C2E C3E C4E C5E 176.5(15)
C1F N1F C4F C5F -177.4(13)
Au6 N1F C4F C5F -2.5(17)
C1F N1F C4F C3F 7.5(17)
Au6 N1F C4F C3F -177.5(11)
C2F C3F C4F N1F -5.3(18)
C2F C3F C4F C5F -179.3(17)
C6A N2A C5A C4A -170.2(11)
Au1 N2A C5A C4A 2.3(15)
N1A C4A C5A N2A 2.2(17)
C3A C4A C5A N2A -179.8(13)
C6B N2B C5B C4B 174.3(11)
Au2 N2B C5B C4B -0.1(13)
C3B C4B C5B N2B -175.8(14)
N1B C4B C5B N2B -4.3(16)
C6C N2C C5C C4C 174.0(12)
Au3 N2C C5C C4C -2.1(15)
C3C C4C C5C N2C -177.8(13)
N1C C4C C5C N2C 0.9(18)
C6D N2D C5D C4D 173.5(11)
Au4 N2D C5D C4D -2.9(16)
N1D C4D C5D N2D 0.8(18)
C3D C4D C5D N2D 175.2(13)
C6E N2E C5E C4E 170.3(11)
Au5 N2E C5E C4E 1.3(14)
N1E C4E C5E N2E -6.4(17)
C3E C4E C5E N2E 179.9(15)
C6F N2F C5F C4F 166.2(13)
Au6 N2F C5F C4F -5.6(17)
N1F C4F C5F N2F 5(2)
C3F C4F C5F N2F 179.1(16)
C5A N2A C6A C7A -112.2(15)
Au1 N2A C6A C7A 76.3(14)
C5B N2B C6B C7B -134.8(12)
Au2 N2B C6B C7B 38.6(16)
C5C N2C C6C C7C -130.2(15)
Au3 N2C C6C C7C 45.2(17)
C5D N2D C6D C7D -137.5(13)
Au4 N2D C6D C7D 38.4(15)
C5E N2E C6E C7E 111.7(14)
Au5 N2E C6E C7E -80.8(13)
C5F N2F C6F C7F 112.4(18)
Au6 N2F C6F C7F -77.1(19)
N2A C6A C7A C8A -56.3(18)
N2B C6B C7B C8B -98.7(15)
N2C C6C C7C C8C -99.4(15)
N2D C6D C7D C8D -98.4(13)
N2E C6E C7E C8E 54.8(16)
N2F C6F C7F C8F 54(2)
C6A C7A C8A C9A -42.8(19)
C6B C7B C8B C9B 44.3(18)
C6C C7C C8C C9C 40.8(18)
C6D C7D C8D C9D 44.7(16)
C6E C7E C8E C9E 47.2(17)
C6F C7F C8F C9F 42(2)
C10A N3A C9A C8A 133.0(13)
Au1 N3A C9A C8A -39.5(15)
C7A C8A C9A N3A 99.0(14)
C10B N3B C9B C8B 110.6(14)
Au2 N3B C9B C8B -77.3(14)
C7B C8B C9B N3B 54.5(17)
C10C N3C C9C C8C 112.9(17)
Au3 N3C C9C C8C -80.6(16)
C7C C8C C9C N3C 58.9(18)
C10D N3D C9D C8D 110.4(15)
Au4 N3D C9D C8D -78.0(14)
C7D C8D C9D N3D 54.1(16)
C10E N3E C9E C8E -135.4(13)
Au5 N3E C9E C8E 35.8(14)
C7E C8E C9E N3E -99.7(13)
C10F N3F C9F C8F -132.4(14)
Au6 N3F C9F C8F 42.7(18)
C7F C8F C9F N3F -97.6(18)
C9A N3A C10A C11A -173.4(12)
Au1 N3A C10A C11A 0.1(16)
C9B N3B C10B C11B 171.4(11)
Au2 N3B C10B C11B -1.6(14)
C9C N3C C10C C11C 170.9(13)
Au3 N3C C10C C11C 3.1(18)
C9D N3D C10D C11D 173.0(11)
Au4 N3D C10D C11D 0.4(15)
C9E N3E C10E C11E 173.9(11)
Au5 N3E C10E C11E 1.5(14)
C9F N3F C10F C11F 175.6(11)
Au6 N3F C10F C11F -0.3(14)
C14A N4A C11A C12A 1.7(14)
Au1 N4A C11A C12A -177.9(9)
C14A N4A C11A C10A 175.7(11)
Au1 N4A C11A C10A -4.0(14)
N3A C10A C11A N4A 2.6(19)
N3A C10A C11A C12A 174.7(14)
C14B N4B C11B C12B 0.2(13)
Au2 N4B C11B C12B -175.9(8)
C14B N4B C11B C10B -175.9(11)
Au2 N4B C11B C10B 8.1(13)
N3B C10B C11B C12B -178.9(13)
N3B C10B C11B N4B -4.4(17)
N3C C10C C11C C12C -175.5(16)
N3C C10C C11C N4C -11(2)
C14C N4C C11C C12C -5.6(15)
Au3 N4C C11C C12C -178.4(9)
C14C N4C C11C C10C -174.6(12)
Au3 N4C C11C C10C 12.6(15)
N3D C10D C11D N4D -7.0(18)
N3D C10D C11D C12D 175.9(15)
C14D N4D C11D C10D -179.6(11)
Au4 N4D C11D C10D 9.8(14)
C14D N4D C11D C12D -1.7(14)
Au4 N4D C11D C12D -172.3(9)
C14E N4E C11E C12E -1.9(14)
Au5 N4E C11E C12E -174.8(9)
C14E N4E C11E C10E 179.2(10)
Au5 N4E C11E C10E 6.3(13)
N3E C10E C11E C12E 176.1(15)
N3E C10E C11E N4E -5.4(17)
C14F N4F C11F C12F -1.9(14)
Au6 N4F C11F C12F 178.0(9)
C14F N4F C11F C10F -177.8(10)
Au6 N4F C11F C10F 2.1(13)
N3F C10F C11F C12F -175.7(14)
N3F C10F C11F N4F -1.2(16)
N4A C11A C12A C13A -4.7(15)
C10A C11A C12A C13A -177.0(15)
N4B C11B C12B C13B 0.5(13)
C10B C11B C12B C13B 175.4(14)
C10C C11C C12C C13C 171.1(17)
N4C C11C C12C C13C 5.8(16)
C10D C11D C12D C13D 178.5(16)
N4D C11D C12D C13D 1.3(15)
N4E C11E C12E C13E 1.3(15)
C10E C11E C12E C13E 179.9(15)
N4F C11F C12F C13F 2.8(15)
C10F C11F C12F C13F 177.6(13)
C11A C12A C13A C14A 5.8(15)
C11B C12B C13B C14B -1.0(14)
C11C C12C C13C C14C -3.9(16)
C11D C12D C13D C14D -0.4(17)
C11E C12E C13E C14E -0.3(15)
C11F C12F C13F C14F -2.6(14)
C11A N4A C14A C13A 1.9(14)
Au1 N4A C14A C13A -178.7(10)
C11A N4A C14A C15A 177.0(12)
Au1 N4A C14A C15A -4(2)
C12A C13A C14A N4A -4.9(15)
C12A C13A C14A C15A 179.6(11)
C11B N4B C14B C13B -0.8(13)
Au2 N4B C14B C13B 173.4(10)
C11B N4B C14B C15B 179.9(11)
Au2 N4B C14B C15B -6(2)
C12B C13B C14B N4B 1.1(14)
C12B C13B C14B C15B -179.5(10)
C11C N4C C14C C13C 3.2(15)
Au3 N4C C14C C13C 173.1(11)
C11C N4C C14C C15C 178.1(13)
Au3 N4C C14C C15C -12(2)
C12C C13C C14C N4C 0.5(15)
C12C C13C C14C C15C -174.9(11)
C12D C13D C14D N4D -0.7(16)
C12D C13D C14D C15D -173.7(13)
C11D N4D C14D C13D 1.4(14)
Au4 N4D C14D C13D 167.7(11)
C11D N4D C14D C15D 174.2(13)
Au4 N4D C14D C15D -19(2)
C11E N4E C14E C13E 1.7(14)
Au5 N4E C14E C13E 171.5(10)
C11E N4E C14E C15E 176.5(12)
Au5 N4E C14E C15E -14(2)
C12E C13E C14E N4E -0.9(14)
C12E C13E C14E C15E -176.2(11)
C11F N4F C14F C13F 0.3(14)
Au6 N4F C14F C13F -179.5(10)
C11F N4F C14F C15F -176.6(12)
Au6 N4F C14F C15F 4(2)
C12F C13F C14F N4F 1.4(14)
C12F C13F C14F C15F 178.4(11)
C17A N5A C15A C14A 179.5(11)
C17A N5A C15A C16A -1.3(16)
N4A C14A C15A N5A -177.9(12)
C13A C14A C15A N5A -3.4(16)
N4A C14A C15A C16A 3(2)
C13A C14A C15A C16A 177.6(12)
C17B N5B C15B C16B 1.2(16)
C17B N5B C15B C14B -177.7(10)
N4B C14B C15B N5B -175.2(12)
C13B C14B C15B N5B 5.6(15)
N4B C14B C15B C16B 6(2)
C13B C14B C15B C16B -173.1(12)
C17C N5C C15C C16C 0.1(18)
C17C N5C C15C C14C 179.4(11)
N4C C14C C15C N5C -166.5(13)
C13C C14C C15C N5C 7.8(17)
N4C C14C C15C C16C 13(2)
C13C C14C C15C C16C -173.1(13)
C17D N41 C15D C16D -1.6(19)
C17D N41 C15D C14D 178.4(12)
C13D C14D C15D N41 -0.8(19)
N4D C14D C15D N41 -172.3(12)
C13D C14D C15D C16D 179.2(14)
N4D C14D C15D C16D 8(2)
C17E N5E C15E C14E 178.6(12)
C17E N5E C15E C16E -4.0(19)
N4E C14E C15E N5E -179.4(12)
C13E C14E C15E N5E -5.1(17)
N4E C14E C15E C16E 4(2)
C13E C14E C15E C16E 177.8(13)
C17F N5F C15F C16F 0.7(19)
C17F N5F C15F C14F -178.6(11)
N4F C14F C15F N5F 175.7(12)
C13F C14F C15F N5F -0.8(17)
N4F C14F C15F C16F -3(2)
C13F C14F C15F C16F -179.9(13)
C22A N6A C16A C15A -1.8(18)
C22A N6A C16A C1A 177.9(10)
N5A C15A C16A N6A 2.5(17)
C14A C15A C16A N6A -178.5(12)
N5A C15A C16A C1A -177.1(11)
C14A C15A C16A C1A 2(2)
N1A C1A C16A N6A 173.6(12)
C2A C1A C16A N6A -6.2(16)
N1A C1A C16A C15A -7(2)
C2A C1A C16A C15A 173.5(12)
C22B N6B C16B C15B -0.4(18)
C22B N6B C16B C1B -178.5(11)
N5B C15B C16B N6B -0.2(17)
C14B C15B C16B N6B 178.3(11)
N5B C15B C16B C1B 177.4(12)
C14B C15B C16B C1B -4(2)
C2B C1B C16B N6B 0.1(17)
N1B C1B C16B N6B 179.8(12)
C2B C1B C16B C15B -177.6(13)
N1B C1B C16B C15B 2(2)
C22C N6C C16C C15C 1.6(18)
C22C N6C C16C C1C -178.1(11)
N5C C15C C16C N6C -3.5(18)
C14C C15C C16C N6C 177.4(12)
N5C C15C C16C C1C 176.1(12)
C14C C15C C16C C1C -3(2)
N1C C1C C16C N6C 175.4(12)
C2C C1C C16C N6C -1.8(16)
N1C C1C C16C C15C -4(2)
C2C C1C C16C C15C 178.5(12)
C22D N42 C16D C15D -4.2(17)
C22D N42 C16D C1D 177.3(11)
N41 C15D C16D N42 6.8(19)
C14D C15D C16D N42 -173.2(13)
N41 C15D C16D C1D -175.2(13)
C14D C15D C16D C1D 5(3)
N1D C1D C16D N42 177.8(13)
C2D C1D C16D N42 -7.7(18)
N1D C1D C16D C15D 0(2)
C2D C1D C16D C15D 174.1(13)
C22E N6E C16E C1E 178.1(12)
C22E N6E C16E C15E -2.8(19)
N1E C1E C16E N6E -172.3(13)
C2E C1E C16E N6E -0.6(18)
N1E C1E C16E C15E 9(2)
C2E C1E C16E C15E -179.6(13)
N5E C15E C16E N6E 4.2(18)
C14E C15E C16E N6E -179.1(13)
N5E C15E C16E C1E -176.8(13)
C14E C15E C16E C1E 0(2)
C22F N6F C16F C15F 0.8(18)
C22F N6F C16F C1F -177.1(11)
N5F C15F C16F N6F -1.2(18)
C14F C15F C16F N6F 177.9(12)
N5F C15F C16F C1F 176.2(13)
C14F C15F C16F C1F -5(2)
N1F C1F C16F N6F -175.2(13)
C2F C1F C16F N6F 5.4(17)
N1F C1F C16F C15F 7(2)
C2F C1F C16F C15F -172.2(14)
C15A N5A C17A C18A 179.6(11)
C15A N5A C17A C22A -0.6(18)
C15B N5B C17B C22B -1.6(16)
C15B N5B C17B C18B 179.5(11)
C15C N5C C17C C22C 4.9(19)
C15C N5C C17C C18C -179.9(12)
C15D N41 C17D C22D -6(2)
C15D N41 C17D C18D -179.2(13)
C15E N5E C17E C18E 178.7(14)
C15E N5E C17E C22E 2.3(19)
C15F N5F C17F C18F -179.4(12)
C15F N5F C17F C22F 0.2(19)
N5A C17A C18A C19A -179.9(11)
C22A C17A C18A C19A 0.3(18)
N5B C17B C18B C19B -179.1(11)
C22B C17B C18B C19B 2.0(18)
N5C C17C C18C C19C -176.0(13)
C22C C17C C18C C19C -1(2)
C22D C17D C18D C19D 4(2)
N41 C17D C18D C19D 177.4(14)
N5E C17E C18E C19E -179.6(13)
C22E C17E C18E C19E -3(2)
N5F C17F C18F C19F -178.5(13)
C22F C17F C18F C19F 2(2)
C17A C18A C19A C20A -2.1(17)
C17B C18B C19B C20B -1.9(18)
C17C C18C C19C C20C 0(2)
C17D C18D C19D C20D -2(2)
C17E C18E C19E C20E 2(2)
C17F C18F C19F C20F 0(2)
C18A C19A C20A C21A 2.6(17)
C18B C19B C20B C21B 1.3(19)
C18C C19C C20C C21C 0(2)
C18D C19D C20D C21D -1(3)
C18E C19E C20E C21E 0(2)
C18F C19F C20F C21F -1(2)
C19A C20A C21A C22A -1.2(19)
C19B C20B C21B C22B -0.7(18)
C19C C20C C21C C22C 0(2)
C19D C20D C21D C22D 2(3)
C19E C20E C21E C22E -1(2)
C19F C20F C21F C22F 1(2)
C16A N6A C22A C17A -0.2(17)
C16A N6A C22A C21A 179.9(12)
N5A C17A C22A N6A 1.4(18)
C18A C17A C22A N6A -178.8(11)
N5A C17A C22A C21A -178.7(11)
C18A C17A C22A C21A 1.2(18)
C20A C21A C22A N6A 179.2(11)
C20A C21A C22A C17A -0.7(18)
C16B N6B C22B C17B 0.0(18)
C16B N6B C22B C21B -178.7(11)
N5B C17B C22B N6B 1.0(17)
C18B C17B C22B N6B 179.9(11)
N5B C17B C22B C21B 179.7(10)
C18B C17B C22B C21B -1.4(17)
C20B C21B C22B N6B 179.4(11)
C20B C21B C22B C17B 0.7(17)
C16C N6C C22C C17C 4(2)
C16C N6C C22C C21C -179.3(12)
N5C C17C C22C N6C -7(2)
C18C C17C C22C N6C 177.6(13)
N5C C17C C22C C21C 176.0(13)
C18C C17C C22C C21C 1(2)
C20C C21C C22C N6C -177.3(13)
C20C C21C C22C C17C 0(2)
N41 C17D C22D N42 9(2)
C18D C17D C22D N42 -178.2(14)
N41 C17D C22D C21D -176.5(14)
C18D C17D C22D C21D -4(2)
C16D N42 C22D C17D -3(2)
C16D N42 C22D C21D -178.2(12)
C20D C21D C22D C17D 1(2)
C20D C21D C22D N42 175.6(14)
C16E N6E C22E C21E -178.5(13)
C16E N6E C22E C17E 1(2)
C20E C21E C22E N6E 179.8(14)
C20E C21E C22E C17E 0(2)
N5E C17E C22E N6E -1(2)
C18E C17E C22E N6E -177.5(13)
N5E C17E C22E C21E 179.0(13)
C18E C17E C22E C21E 2(2)
C16F N6F C22F C21F -178.9(12)
C16F N6F C22F C17F 0.1(19)
C20F C21F C22F N6F 179.5(12)
C20F C21F C22F C17F 0.5(19)
N5F C17F C22F N6F -0.7(19)
C18F C17F C22F N6F 178.9(12)
N5F C17F C22F C21F 178.4(12)
C18F C17F C22F C21F -2.0(19)
